data_4112247
loop_
_publ_author_name
'Young Ho Ko'
'Kyungpil Kim'
'Jin-Koo Kang'
'Hyungphil Chun'
'Jae Wook Lee'
'Shigeru Sakamoto'
'Kentaro Yamaguchi'
'James C. Fettinger'
'Kimoon Kim'

_publ_section_title
;
 Designed Self-Assembly of Molecular Necklaces Using Host-Stabilized
 Charge-Transfer Interactions
;
_journal_name_full 'Journal of the American Chemical Society'
_journal_page_first 1932
_journal_page_last 1933
_journal_paper_doi 10.1021/ja031567t
_journal_volume 126
_journal_year 2004
_chemical_formula_sum 'C1000 H1000 N500 O500'
_chemical_formula_weight 28023.00
_chemical_name_systematic
; 
 ? 
;
_space_group_IT_number 31
_symmetry_cell_setting orthorhombic
_symmetry_space_group_name_Hall 'P 2ac -2'
_symmetry_space_group_name_H-M 'P m n 21'
_atom_sites_solution_hydrogens geom
_atom_sites_solution_primary direct
_atom_sites_solution_secondary difmap
_audit_creation_method SHELXL-97
_cell_angle_alpha 90.00
_cell_angle_beta 90.00
_cell_angle_gamma 90.00
_cell_formula_units_Z 1
_cell_length_a 18.755(2)
_cell_length_b 32.165(4)
_cell_length_c 44.134(6)
_cell_measurement_temperature 293(2)
_cell_volume 26624(6)
_computing_structure_refinement 'SHELXL-97 (Sheldrick, 1997)'
_computing_structure_solution 'SHELXS-97 (Sheldrick, 1990)'
_diffrn_ambient_temperature 293(2)
_diffrn_measured_fraction_theta_full 0.999
_diffrn_measured_fraction_theta_max 0.999
_diffrn_radiation_monochromator graphite
_diffrn_radiation_source 'fine-focus sealed tube'
_diffrn_radiation_type MoK\a
_diffrn_radiation_wavelength 0.71073
_diffrn_reflns_av_R_equivalents 0.1328
_diffrn_reflns_av_sigmaI/netI 0.1371
_diffrn_reflns_limit_h_max 20
_diffrn_reflns_limit_h_min -18
_diffrn_reflns_limit_k_max 30
_diffrn_reflns_limit_k_min -34
_diffrn_reflns_limit_l_max 31
_diffrn_reflns_limit_l_min -47
_diffrn_reflns_number 106266
_diffrn_reflns_theta_full 22.50
_diffrn_reflns_theta_max 22.50
_diffrn_reflns_theta_min 0.63
_exptl_absorpt_coefficient_mu 0.143
_exptl_crystal_density_diffrn 1.748
_exptl_crystal_F_000 14500
_refine_diff_density_max 0.966
_refine_diff_density_min -0.910
_refine_diff_density_rms 0.167
_refine_ls_abs_structure_details 'Flack H D (1983), Acta Cryst. A39, 876-881'
_refine_ls_abs_structure_Flack 2(3)
_refine_ls_extinction_method none
_refine_ls_goodness_of_fit_ref 1.620
_refine_ls_hydrogen_treatment mixed
_refine_ls_matrix_type full
_refine_ls_number_parameters 1841
_refine_ls_number_reflns 29033
_refine_ls_number_restraints 1
_refine_ls_restrained_S_all 1.620
_refine_ls_R_factor_all 0.2864
_refine_ls_R_factor_gt 0.2000
_refine_ls_shift/su_max 1.068
_refine_ls_shift/su_mean 0.068
_refine_ls_structure_factor_coef Fsqd
_refine_ls_weighting_details 'calc w=1/[\s^2^(Fo^2^)+(0.2000P)^2^+0.0000P] where P=(Fo^2^+2Fc^2^)/3'
_refine_ls_weighting_scheme calc
_refine_ls_wR_factor_gt 0.4520
_refine_ls_wR_factor_ref 0.4994
_reflns_number_gt 15742
_reflns_number_total 29033
_reflns_threshold_expression >2sigma(I)
_cod_data_source_file ja031567trom20031207_094758.cif
_cod_data_source_block kkim
_cod_database_code 4112247

loop_
_symmetry_equiv_pos_as_xyz
'x, y, z'
'-x+1/2, -y, z+1/2'
'x+1/2, -y, z+1/2'
'-x, y, z'

loop_
_atom_site_label
_atom_site_type_symbol
_atom_site_fract_x
_atom_site_fract_y
_atom_site_fract_z
_atom_site_U_iso_or_equiv
_atom_site_adp_type
_atom_site_occupancy
_atom_site_symmetry_multiplicity
_atom_site_calc_flag
_atom_site_refinement_flags
C1 C 0.2014(9) 0.6450(5) 0.2995(4) 0.042(4) Uiso 1 1 d .
C2 C 0.0000 -0.0364(7) 0.3497(5) 0.031(5) Uiso 1 2 d S
C3 C 0.0000 0.7500(6) 0.2267(5) 0.024(5) Uiso 1 2 d S
C4 C 0.0000 0.7843(7) 0.3114(5) 0.033(5) Uiso 1 2 d S
C5 C 0.0000 0.7756(7) 0.4806(5) 0.037(6) Uiso 1 2 d S
C6 C 0.0000 0.6447(6) 0.4421(5) 0.026(5) Uiso 1 2 d S
C7 C 0.2016(7) 0.8392(4) 0.2934(3) 0.021(3) Uiso 1 1 d .
C8 C 0.0000 0.5346(6) 0.3406(4) 0.016(4) Uiso 1 2 d S
C9 C 0.2174(10) 0.5273(6) 0.3079(4) 0.054(5) Uiso 1 1 d .
C10 C 0.0424(9) 0.7367(5) 0.2767(4) 0.038(4) Uiso 1 1 d .
C11 C 0.2048(10) 0.6150(6) 0.1206(4) 0.052(5) Uiso 1 1 d .
C12 C 0.0000 -0.1348(6) 0.3962(5) 0.033(5) Uiso 1 2 d S
C13 C 0.1328(9) 0.6477(5) 0.3470(4) 0.043(4) Uiso 1 1 d .
C14 C 0.1284(8) 0.5355(5) 0.3493(4) 0.032(4) Uiso 1 1 d .
C15 C 0.3047(10) 0.6391(6) 0.2658(5) 0.058(5) Uiso 1 1 d .
C16 C 0.3422(9) 0.9071(5) 0.2265(4) 0.045(4) Uiso 1 1 d .
C17 C 0.1964(9) -0.0993(5) 0.4300(4) 0.046(4) Uiso 1 1 d .
C18 C 0.0000 1.0590(11) 0.1245(8) 0.079(9) Uiso 1 2 d S
C19 C 0.2996(11) 0.5151(7) 0.2220(5) 0.071(6) Uiso 1 1 d .
C20 C 0.1286(7) 0.7361(4) 0.2325(3) 0.029(4) Uiso 1 1 d .
C21 C 0.1283(8) 0.7766(5) 0.3099(4) 0.039(4) Uiso 1 1 d .
C22 C 0.0000 0.3110(6) 0.3629(5) 0.023(5) Uiso 1 2 d S
C23 C 0.1266(9) 0.8782(5) 0.5240(4) 0.046(4) Uiso 1 1 d .
C24 C 0.0000 0.4893(8) 0.1010(6) 0.054(7) Uiso 1 2 d S
C25 C 0.0386(7) 0.5927(4) 0.3641(3) 0.021(3) Uiso 1 1 d .
C26 C 0.1267(7) 0.6545(4) 0.4480(3) 0.028(3) Uiso 1 1 d .
C27 C 0.0430(8) 0.6555(5) 0.4920(4) 0.038(4) Uiso 1 1 d .
C28 C 0.2739(9) 0.8116(5) 0.2565(4) 0.047(4) Uiso 1 1 d .
C29 C 0.0415(8) 0.8446(5) 0.4881(4) 0.035(4) Uiso 1 1 d .
C30 C 0.1993(10) 0.7462(6) 0.5134(5) 0.055(5) Uiso 1 1 d .
C31 C 0.1267(10) -0.1362(6) 0.3905(5) 0.059(5) Uiso 1 1 d .
C32 C 0.0000 0.6029(7) 0.0812(5) 0.034(5) Uiso 1 2 d S
C33 C 0.2172(10) 0.7800(6) 0.2666(4) 0.052(5) Uiso 1 1 d .
C34 C 0.0000 0.5979(6) 0.7114(5) 0.031(5) Uiso 1 2 d S
C35 C 0.2095(8) 0.7919(5) 0.2122(4) 0.036(4) Uiso 1 1 d .
N69 N 0.0567(9) 0.1795(5) 0.5451(4) 0.071(5) Uiso 1 1 d .
C37 C 0.1280(15) 1.1184(8) 0.1925(7) 0.100(8) Uiso 1 1 d .
C38 C 1.0000 0.8431(9) 0.1682(7) 0.062(8) Uiso 1 2 d S
C39 C 0.2956(11) 0.8985(6) 0.1765(5) 0.065(6) Uiso 1 1 d .
C40 C 0.2982(10) 0.8835(6) 0.2792(4) 0.053(5) Uiso 1 1 d .
C41 C 0.2005(10) 0.5935(6) 0.4326(5) 0.057(5) Uiso 1 1 d .
C42 C 0.3489(9) 0.5784(5) 0.2336(4) 0.046(4) Uiso 1 1 d .
C43 C 0.1291(10) 0.5997(6) 0.0757(5) 0.058(5) Uiso 1 1 d .
C44 C 0.2777(8) 0.5900(5) 0.3078(4) 0.040(4) Uiso 1 1 d .
C45 C 0.5000 0.5889(8) 0.1304(6) 0.038(6) Uiso 1 2 d S
C46 C 0.3461(8) 0.5726(5) 0.1997(4) 0.041(4) Uiso 1 1 d .
C47 C 0.3397(9) 0.9485(5) 0.2107(4) 0.043(4) Uiso 1 1 d .
C48 C 0.2191(8) 0.5910(4) 0.3334(3) 0.030(4) Uiso 1 1 d .
N65 N 0.1699(10) 0.1107(6) 0.5737(4) 0.076(5) Uiso 1 1 d .
N67 N 0.1789(10) 0.1598(6) 0.5324(5) 0.078(5) Uiso 1 1 d .
C51 C 0.1250(9) 0.7860(5) 0.4764(4) 0.050(5) Uiso 1 1 d .
N71 N 0.0584(8) 0.6144(5) 0.7233(4) 0.058(4) Uiso 1 1 d .
C53 C 0.3029(15) 0.5437(9) 0.4247(8) 0.111(9) Uiso 1 1 d .
C54 C 0.2161(14) 1.0727(8) 0.1668(7) 0.094(8) Uiso 1 1 d .
C55 C 0.5000 0.4783(8) 0.0991(6) 0.046(6) Uiso 1 2 d S
O43 O 0.0000 0.0730(6) 0.6064(5) 0.074(6) Uiso 1 2 d S
N72 N 0.0585(8) 0.6849(5) 0.7465(4) 0.059(4) Uiso 1 1 d .
C58 C 0.3057(10) 0.6204(6) 0.1576(5) 0.057(5) Uiso 1 1 d .
N70 N 0.0578(8) 0.1302(5) 0.5877(4) 0.057(4) Uiso 1 1 d .
C60 C 0.0000 0.2941(9) 0.3890(7) 0.068(8) Uiso 1 2 d S
C61 C 0.0376(8) -0.1046(5) 0.3532(4) 0.034(4) Uiso 1 1 d .
C62 C 0.3170(10) 0.8349(6) 0.2048(4) 0.053(5) Uiso 1 1 d .
C63 C 0.1291(10) 0.6172(6) 0.5261(4) 0.056(5) Uiso 1 1 d .
C64 C 0.4704(11) 1.0777(7) 0.1176(5) 0.010(6) Uiso 0.50 1 d P
C65 C 0.3855(18) 0.4326(10) 0.1021(8) 0.123(10) Uiso 1 1 d .
C66 C 0.0000 0.8725(6) 0.5330(5) 0.025(5) Uiso 1 2 d S
C67 C 0.0230(19) 0.0532(11) 0.2840(9) 0.051(12) Uiso 0.50 1 d P
O44 O 0.0000 0.1951(6) 0.5024(5) 0.080(6) Uiso 1 2 d S
C69 C 0.0275(9) 0.4225(6) 0.2948(5) 0.060(6) Uiso 1 1 d .
C70 C 0.0496(9) 0.5407(5) 0.0682(4) 0.037(4) Uiso 1 1 d .
C71 C 0.0122(13) 0.5809(5) 0.5457(4) 0.000(5) Uiso 0.50 1 d P
C72 C 1.0615(12) 0.7586(7) 0.1400(6) 0.077(6) Uiso 1 1 d .
C73 C 0.3071(11) 1.0221(6) 0.2334(5) 0.069(6) Uiso 1 1 d .
C74 C 0.3251(10) 0.5278(6) 0.2780(5) 0.058(5) Uiso 1 1 d .
C75 C 0.0249(8) 0.2923(5) 0.4996(4) 0.055(5) Uiso 1 1 d .
C76 C 0.0000 0.1881(8) 0.5309(7) 0.052(7) Uiso 1 2 d S
C77 C 0.0000 0.1078(10) 0.5937(7) 0.069(8) Uiso 1 2 d S
C78 C 0.9380(13) 0.8483(7) 0.1799(6) 0.086(7) Uiso 1 1 d .
C79 C 0.3450(13) 0.7332(8) 0.2173(6) 0.089(7) Uiso 1 1 d .
C80 C 1.0000 0.8799(16) 0.2211(13) 0.128(17) Uiso 1 2 d S
C81 C 0.5000 0.4375(10) 0.1157(7) 0.071(9) Uiso 1 2 d S
C82 C 0.2170(10) 0.6192(6) 0.4828(5) 0.060(5) Uiso 1 1 d .
C83 C 0.5000 0.617(2) 0.2916(16) 0.16(2) Uiso 1 2 d S
C84 C 0.0252(12) 0.5603(7) 0.2517(6) 0.084(8) Uiso 1 1 d .
C85 C 0.2195(11) 0.5482(6) 0.1017(5) 0.067(6) Uiso 1 1 d .
C86 C 0.319(2) 0.4873(12) 0.4843(10) 0.150(13) Uiso 1 1 d .
C87 C 0.0000 0.3817(9) 0.5353(7) 0.065(8) Uiso 1 2 d S
O39 O 0.2389(9) 0.6532(5) 0.5821(4) 0.099(5) Uiso 1 1 d .
C89 C 0.020(3) 0.7096(13) 0.5722(10) 0.085(16) Uiso 0.50 1 d P
C90 C 0.1693(13) 0.9004(8) 0.1092(6) 0.092(7) Uiso 1 1 d .
C91 C 0.5171(12) 0.7280(7) 0.0636(5) 0.017(6) Uiso 0.50 1 d P
C92 C 0.2079(16) 0.7308(10) 0.7132(7) 0.110(9) Uiso 1 1 d .
C93 C 0.5000 0.5137(8) 0.1884(7) 0.058(7) Uiso 1 2 d S
C94 C 0.1803(11) 0.3643(7) 0.3700(5) 0.072(6) Uiso 1 1 d .
C95 C 0.3122(11) 0.9678(7) 0.1583(5) 0.073(6) Uiso 1 1 d .
C96 C 0.0428(10) 1.1148(6) 0.1496(5) 0.060(5) Uiso 1 1 d .
C97 C 0.0000 1.1174(10) 0.2013(9) 0.081(9) Uiso 1 2 d S
O40 O 0.1738(10) 0.0371(6) 0.5775(4) 0.105(5) Uiso 1 1 d .
C99 C 0.0151(14) 0.3903(6) 0.5035(5) 0.017(7) Uiso 0.50 1 d P
C100 C 0.2261(17) 0.5593(9) 0.5184(8) 0.111(9) Uiso 1 1 d .
C101 C 0.2162(13) 0.1380(7) 0.5563(6) 0.083(7) Uiso 1 1 d .
C102 C 0.2215(16) 0.6559(9) 0.7183(8) 0.114(9) Uiso 1 1 d .
C103 C 0.1287(10) 0.4904(6) 0.0924(5) 0.061(5) Uiso 1 1 d .
C104 C 0.2125(12) -0.0063(7) 0.3741(5) 0.069(6) Uiso 1 1 d .
C105 C 0.5000 0.026(4) 0.219(3) 0.33(5) Uiso 1 2 d S
N66 N 0.2483(10) 0.0678(6) 0.5459(5) 0.085(6) Uiso 1 1 d .
C107 C 0.2170(10) -0.0773(5) 0.3789(4) 0.052(5) Uiso 1 1 d .
C108 C 0.2059(12) 0.8477(7) 0.5615(6) 0.074(6) Uiso 1 1 d .
C109 C 0.1206(17) 1.0655(9) 0.1221(8) 0.115(9) Uiso 1 1 d .
N68 N 0.2641(11) 0.1228(6) 0.5064(5) 0.092(6) Uiso 1 1 d .
C111 C 0.2748(16) 0.8000(9) 0.5349(8) 0.110(9) Uiso 1 1 d .
C112 C 0.1283(10) -0.0490(6) 0.3413(5) 0.061(5) Uiso 1 1 d .
C113 C 0.3397(14) 0.7428(8) 0.5990(6) 0.093(8) Uiso 1 1 d .
C114 C 0.2069(12) 0.4970(7) 0.1361(6) 0.077(6) Uiso 1 1 d .
O41 O 0.2392(10) -0.0395(6) 0.5153(5) 0.117(6) Uiso 1 1 d .
C116 C 0.0699(17) 0.7233(10) 0.5758(7) 0.108(9) Uiso 1 1 d .
C117 C 0.2756(12) -0.0566(7) 0.4002(6) 0.079(7) Uiso 1 1 d .
C118 C 0.530(3) 0.8465(17) 0.2445(14) 0.102(18) Uiso 0.50 1 d P
C119 C 0.5000 0.789(3) 0.671(2) 0.22(4) Uiso 1 2 d S
C120 C 0.1734(14) 0.2996(8) 0.4613(7) 0.099(8) Uiso 1 1 d .
C121 C 0.0000 0.3956(18) 0.3992(15) 0.16(2) Uiso 1 2 d S
C122 C 0.2704(11) -0.0157(7) 0.4988(5) 0.065(6) Uiso 1 1 d .
C123 C 0.2778(17) 0.1127(10) 0.5406(8) 0.126(10) Uiso 1 1 d .
C124 C 1.0000 0.9353(12) 0.1240(10) 0.102(12) Uiso 1 2 d S
C125 C 0.1934(12) 0.6234(7) 0.6761(6) 0.076(6) Uiso 1 1 d .
C126 C 0.2165(12) 0.8194(7) 0.5131(6) 0.083(7) Uiso 1 1 d .
C127 C 1.0639(12) 0.7122(7) 0.1435(6) 0.077(6) Uiso 1 1 d .
C128 C 0.2827(11) 0.6302(6) 0.2093(5) 0.062(5) Uiso 1 1 d .
C129 C 0.9543(19) 0.8750(10) 0.2159(9) 0.119(10) Uiso 1 1 d .
C130 C 0.2303(17) 0.3117(10) 0.4348(8) 0.122(10) Uiso 1 1 d .
C131 C 0.0000 0.4286(16) 0.2615(13) 0.141(17) Uiso 1 2 d S
C132 C 0.021(2) 0.5134(10) 0.4192(9) 0.138(13) Uiso 1 1 d .
C133 C 0.0329(14) 0.0858(9) 0.3347(7) 0.108(9) Uiso 1 1 d .
C134 C 0.4718(10) 0.8869(7) -0.0280(5) 0.071(6) Uiso 1 1 d .
C135 C 0.3227(13) 0.6163(7) 0.0663(6) 0.085(7) Uiso 1 1 d .
C136 C 0.0227(19) 0.5612(11) 0.1657(9) 0.156(15) Uiso 1 1 d .
C137 C 0.4368(18) 0.5269(10) 0.0651(8) 0.124(10) Uiso 1 1 d .
C138 C 1.0000 0.8252(8) 0.1352(6) 0.056(7) Uiso 1 2 d S
C139 C 0.2274(11) 0.4729(6) 0.3895(5) 0.063(5) Uiso 1 1 d .
C140 C 0.2948(14) 0.0327(8) 0.5414(6) 0.092(7) Uiso 1 1 d .
C141 C 0.410(3) 1.0691(16) 0.1044(13) 0.207(19) Uiso 1 1 d .
O42 O 0.1918(9) 0.1717(6) 0.4800(5) 0.108(6) Uiso 1 1 d .
C143 C 0.4718(14) 0.4485(10) 0.2823(7) 0.040(9) Uiso 0.50 1 d P
C144 C 0.637(12) 0.982(7) 0.288(7) 0.80(18) Uiso 1 1 d .
C145 C 0.5000 0.241(10) 0.467(10) 0.8(2) Uiso 1 2 d S
C146 C 0.967(2) 0.9553(13) 0.1562(10) 0.065(12) Uiso 0.50 1 d P
C147 C 0.5000 0.5223(10) 0.2544(9) 0.063(9) Uiso 1 2 d S
C148 C 0.5000 0.0431(18) 0.4336(15) 0.16(2) Uiso 1 2 d S
C149 C 0.024(2) 0.7196(15) 0.0629(12) 0.097(17) Uiso 0.50 1 d P
C150 C 0.5000 0.9704(10) 0.0407(8) 0.074(9) Uiso 1 2 d S
C151 C 0.5000 0.8057(16) 0.5919(13) 0.137(16) Uiso 1 2 d S
C152 C 0.5000 0.363(2) 0.1374(18) 0.19(3) Uiso 1 2 d S
C153 C 0.5000 0.188(2) 0.1929(17) 0.18(2) Uiso 1 2 d S
C154 C 0.3056(13) 0.7468(7) 0.6746(6) 0.085(7) Uiso 1 1 d .
C155 C 0.5000 0.8386(17) 0.2681(15) 0.149(18) Uiso 1 2 d S
C156 C 0.5000 0.563(3) 0.448(2) 0.25(4) Uiso 1 2 d S
C157 C 0.0000 0.8305(12) 0.6098(10) 0.102(12) Uiso 1 2 d S
C158 C 0.0593(13) 0.2833(7) 0.4019(6) 0.082(7) Uiso 1 1 d .
C159 C 0.468(3) 0.071(2) 0.2016(16) 0.12(2) Uiso 0.50 1 d P
C160 C 0.5000 0.7461(16) 0.5472(14) 0.144(18) Uiso 1 2 d S
C161 C 0.5000 0.872(2) 0.1970(18) 0.13(3) Uiso 1 2 d S
C162 C 0.3049(15) 0.4388(9) 0.4208(7) 0.110(9) Uiso 1 1 d .
C163 C 0.346(2) 0.1329(12) 0.1535(10) 0.147(12) Uiso 1 1 d .
C164 C 0.4753(18) 0.5096(11) 0.0259(9) 0.155(15) Uiso 1 1 d .
C165 C 0.5000 0.8844(16) 0.5728(13) 0.139(17) Uiso 1 2 d S
C166 C 1.0000 0.9086(15) 0.2629(12) 0.127(15) Uiso 1 2 d S
C167 C 0.576(3) 0.9068(19) 0.3438(15) 0.24(2) Uiso 1 1 d .
C168 C 0.3172(12) 0.5064(7) 0.1677(5) 0.075(6) Uiso 1 1 d .
C169 C 0.5000 0.651(3) 0.495(2) 0.22(3) Uiso 1 2 d S
C170 C 0.5000 0.874(3) 0.185(2) 0.17(4) Uiso 1 2 d S
C171 C 1.0000 0.6508(12) 0.1509(9) 0.084(10) Uiso 1 2 d S
C172 C 0.482(3) 0.5901(17) 0.4509(11) 0.092(17) Uiso 0.50 1 d P
C173 C 0.4789(13) 0.9531(9) 0.1679(7) 0.037(9) Uiso 0.50 1 d P
C174 C 0.0627(16) 0.4088(10) 0.3399(8) 0.116(9) Uiso 1 1 d .
C175 C 0.3416(13) 0.0454(7) 0.4849(6) 0.081(7) Uiso 1 1 d .
C176 C 0.0000 0.903(3) 0.050(2) 0.25(4) Uiso 1 2 d S
C177 C 0.2596(13) 0.4333(7) 0.5243(6) 0.080(7) Uiso 1 1 d .
C178 C 0.289(3) 0.6908(15) 0.4376(13) 0.196(18) Uiso 1 1 d .
C179 C 0.359(2) 0.2735(13) 0.4745(10) 0.159(13) Uiso 1 1 d .
C180 C 0.164(3) 0.4223(18) 0.2021(15) 0.23(2) Uiso 1 1 d .
C181 C 0.5000 0.1006(16) 0.4844(13) 0.144(17) Uiso 1 2 d S
C182 C 0.463(2) 0.8527(12) -0.0562(10) 0.064(11) Uiso 0.50 1 d P
C183 C 0.5000 0.964(2) 0.5507(18) 0.19(3) Uiso 1 2 d S
C184 C 0.403(3) 0.8480(16) 0.4890(13) 0.21(2) Uiso 1 1 d .
C185 C 0.1021(15) 0.2681(9) 0.4689(7) 0.106(9) Uiso 1 1 d .
C186 C 0.5000 0.648(3) 0.242(2) 0.23(4) Uiso 1 2 d S
C187 C 0.313(5) 0.240(3) 0.480(3) 0.34(4) Uiso 1 1 d .
C188 C 0.5000 0.896(3) 0.276(2) 0.26(4) Uiso 1 2 d S
C189 C 0.5000 0.9396(10) 0.0140(8) 0.077(9) Uiso 1 2 d S
C190 C 0.0000 0.505(3) 1.0025(19) 0.21(3) Uiso 1 2 d S
C191 C 0.0393(15) 0.3997(10) 0.4473(8) 0.124(10) Uiso 1 1 d .
C192 C 0.323(5) 0.653(3) 0.368(2) 0.30(4) Uiso 1 1 d .
C193 C 0.5000 0.3038(13) 0.1585(10) 0.105(12) Uiso 1 2 d S
C194 C 0.229(3) 0.739(2) 0.3893(15) 0.21(2) Uiso 1 1 d .
C195 C 0.077(3) -0.0286(13) 0.4655(11) 0.167(15) Uiso 1 1 d .
C196 C 0.0000 0.0125(10) 0.4320(8) 0.071(9) Uiso 1 2 d S
C197 C 0.5000 0.6028(18) 0.1154(16) 0.15(2) Uiso 1 2 d S
C198 C 0.0397(11) 0.1714(7) 0.5787(5) 0.069(6) Uiso 1 1 d .
C199 C 0.368(4) 0.842(3) 0.345(2) 0.30(3) Uiso 1 1 d .
C200 C 0.365(2) 0.9014(13) 0.5394(11) 0.172(15) Uiso 1 1 d .
C201 C 0.293(5) 0.252(3) 0.380(2) 0.33(4) Uiso 1 1 d .
C202 C 0.5000 0.745(3) 0.691(3) 0.27(4) Uiso 1 2 d S
C203 C 0.334(3) 0.2927(16) 0.3652(13) 0.200(19) Uiso 1 1 d .
C204 C 0.921(3) 0.9790(14) 0.1985(11) 0.169(15) Uiso 1 1 d .
C205 C 0.277(4) 0.253(2) 0.326(2) 0.27(3) Uiso 1 1 d .
C206 C 0.3131(15) 0.0177(9) 0.4018(7) 0.107(9) Uiso 1 1 d .
C207 C 0.131(6) 0.543(3) 0.235(3) 0.39(5) Uiso 1 1 d .
C208 C 0.060(7) 0.300(5) 0.305(4) 0.58(10) Uiso 1 1 d .
C209 C 0.406(2) 0.6797(12) 0.0935(10) 0.158(14) Uiso 1 1 d .
C210 C 0.4402(18) 0.9258(11) 0.0044(9) 0.125(11) Uiso 1 1 d .
C211 C 0.207(4) 0.717(2) 0.0853(19) 0.28(3) Uiso 1 1 d .
C212 C 0.062(3) 0.7648(15) 0.5916(12) 0.178(16) Uiso 1 1 d .
C213 C 0.173(4) 0.273(2) 0.249(2) 0.28(3) Uiso 1 1 d .
C214 C 0.3480(14) 0.0062(8) 0.4599(7) 0.100(8) Uiso 1 1 d .
C215 C 0.1219(16) 0.7011(9) 0.7512(7) 0.108(9) Uiso 1 1 d .
C216 C 0.048(2) 0.3598(12) 0.2169(10) 0.151(13) Uiso 1 1 d .
C217 C 1.0000 0.970(3) 0.170(2) 0.23(4) Uiso 1 2 d S
C218 C 0.4593(17) 0.2378(11) 0.1771(9) 0.134(11) Uiso 1 1 d .
C219 C 0.0267(14) 0.5043(9) 0.1773(7) 0.118(11) Uiso 1 1 d .
C220 C 0.091(2) 0.6237(13) 0.2320(10) 0.163(14) Uiso 1 1 d .
C221 C 0.0000 0.122(17) 0.296(15) 1.4(5) Uiso 1 2 d S
C222 C 0.3170(19) 0.8195(12) 0.5887(9) 0.138(12) Uiso 1 1 d .
C223 C 0.1256(16) 0.1224(9) 0.5990(7) 0.111(9) Uiso 1 1 d .
C224 C 0.5000 0.914(5) 0.395(5) 0.38(9) Uiso 1 2 d S
C225 C 0.363(4) 0.732(2) 0.3100(17) 0.25(3) Uiso 1 1 d .
C226 C 0.941(3) 0.9038(17) 0.2578(14) 0.21(2) Uiso 1 1 d .
C227 C 0.5000 0.753(2) 0.302(2) 0.22(3) Uiso 1 2 d S
C228 C 0.0508(16) 0.8380(9) 0.6241(7) 0.107(9) Uiso 1 1 d .
C229 C 0.431(5) 0.492(3) 0.414(2) 0.37(5) Uiso 1 1 d .
C230 C 0.083(9) 0.211(5) 0.317(4) 0.54(9) Uiso 1 1 d .
C231 C 0.219(9) 0.255(4) 0.299(4) 0.51(9) Uiso 1 1 d .
C232 C 0.3162(17) 0.1213(10) 0.4810(9) 0.130(11) Uiso 1 1 d .
C233 C 0.315(4) 0.698(2) 0.0548(19) 0.28(3) Uiso 1 1 d .
C234 C 0.1234(15) 0.2838(8) 0.3909(6) 0.093(7) Uiso 1 1 d .
C235 C 0.1286(14) 0.5991(8) 0.7218(7) 0.099(8) Uiso 1 1 d .
C236 C 0.0421(16) 0.0621(9) 0.3983(8) 0.110(9) Uiso 1 1 d .
C237 C 0.0000 0.115(4) 0.374(3) 0.29(6) Uiso 1 2 d S
C238 C 0.070(2) 0.2591(13) 0.4271(12) 0.171(15) Uiso 1 1 d .
C239 C 0.229(3) 0.067(2) 0.3137(17) 0.26(3) Uiso 1 1 d .
C240 C 0.227(3) 0.1274(15) 0.2849(12) 0.193(18) Uiso 1 1 d .
C241 C 0.5000 0.411(4) 0.380(3) 0.25(5) Uiso 1 2 d S
C242 C 0.467(2) 1.0016(16) 0.5462(12) 0.20(2) Uiso 1 1 d .
C243 C 0.396(3) 0.6461(19) 0.5006(16) 0.24(2) Uiso 1 1 d .
C244 C 0.0000 0.3721(16) 0.1316(13) 0.142(17) Uiso 1 2 d S
C245 C 0.477(2) 0.7960(14) 0.5055(11) 0.092(16) Uiso 0.50 1 d P
C246 C 0.0000 0.4440(19) 0.0464(15) 0.17(2) Uiso 1 2 d S
C247 C 0.283(3) 0.2390(15) 0.5317(13) 0.189(18) Uiso 1 1 d .
C248 C 0.1312(14) 0.1926(8) 0.5360(6) 0.096(8) Uiso 1 1 d .
C249 C 0.5000 0.924(3) 0.417(3) 0.24(4) Uiso 1 2 d S
C250 C 0.0000 0.6963(17) 0.8193(14) 0.151(18) Uiso 1 2 d S
C251 C 0.5000 0.7364(10) 0.6597(8) 0.073(9) Uiso 1 2 d S
C252 C 0.051(2) 0.7424(11) 0.3920(10) 0.147(12) Uiso 1 1 d .
C253 C 0.2014(12) 0.3414(7) 0.5050(6) 0.078(6) Uiso 1 1 d .
C254 C 0.5000 0.386(3) 0.385(2) 0.22(4) Uiso 1 2 d S
C255 C 0.5000 0.0491(16) 0.3614(13) 0.141(17) Uiso 1 2 d S
C256 C 0.0567(18) 0.0135(11) 0.4361(8) 0.130(11) Uiso 1 1 d .
C257 C 0.3372(16) 0.7210(10) 0.6277(8) 0.116(10) Uiso 1 1 d .
C258 C 0.463(2) 0.7685(13) 0.7297(11) 0.175(16) Uiso 1 1 d .
C259 C 0.475(10) 0.666(3) 0.259(3) 0.46(9) Uiso 1 1 d .
C260 C 0.058(6) 0.341(4) 0.078(3) 0.42(7) Uiso 1 1 d .
C261 C 0.218(4) 0.767(3) 0.3880(18) 0.26(3) Uiso 1 1 d .
C262 C 0.0283(11) 0.5007(7) 0.4779(6) 0.084(7) Uiso 1 1 d .
C263 C 0.266(4) 0.776(3) 0.122(2) 0.31(4) Uiso 1 1 d .
C264 C 0.368(6) 0.126(3) 0.261(3) 0.40(5) Uiso 1 1 d .
C265 C 0.5000 0.241(7) 0.393(6) 0.55(14) Uiso 1 2 d S
C266 C 0.5000 0.951(11) 0.343(9) 0.7(2) Uiso 1 2 d S
C267 C 0.432(3) 0.5728(17) 0.3522(14) 0.22(2) Uiso 1 1 d .
C268 C 0.0000 0.785(9) 0.051(8) 0.7(2) Uiso 1 2 d S
C269 C 0.322(6) 0.171(4) 0.357(3) 0.43(6) Uiso 1 1 d .
C270 C 0.0000 0.7846(8) 0.5927(6) 0.055(7) Uiso 1 2 d S
C271 C 0.0131(18) 0.6035(7) 0.5251(6) 0.030(8) Uiso 0.50 1 d P
C272 C 0.2032(14) 1.0664(8) 0.2197(7) 0.096(8) Uiso 1 1 d .
C273 C 0.4508(16) 0.5616(9) 0.1390(7) 0.112(9) Uiso 1 1 d .
C274 C 0.2747(10) 0.9534(6) 0.2555(5) 0.056(5) Uiso 1 1 d .
C275 C 0.279(2) 0.4773(13) 0.4058(11) 0.157(14) Uiso 1 1 d .
C276 C 0.2123(14) 0.1532(8) 0.5049(6) 0.088(7) Uiso 1 1 d .
C277 C 0.0493(11) 0.6397(6) 0.7521(5) 0.070(6) Uiso 1 1 d .
C278 C 0.0000 0.4043(10) 0.3516(8) 0.079(9) Uiso 1 2 d S
C279 C 0.5000 0.951(2) 0.2880(19) 0.18(2) Uiso 1 2 d S
C280 C 0.1702(16) 1.0461(9) 0.1444(7) 0.110(9) Uiso 1 1 d .
C281 C 0.3054(19) 0.4623(12) 0.1013(9) 0.146(13) Uiso 1 1 d .
C282 C 0.2737(12) 1.0414(7) 0.1791(6) 0.081(7) Uiso 1 1 d .
C283 C 0.5000 0.735(3) 0.405(3) 0.29(5) Uiso 1 2 d S
C284 C 0.348(4) 0.227(2) 0.5272(18) 0.26(3) Uiso 1 1 d .
C285 C 0.6638(16) 0.9678(10) 0.3327(8) 0.119(10) Uiso 1 1 d .
C286 C 0.2891(14) 0.4089(8) 0.4753(7) 0.093(7) Uiso 1 1 d .
C287 C 1.0000 0.6957(13) 0.1466(10) 0.104(12) Uiso 1 2 d S
N73 N 0.2946(11) 0.0238(7) 0.5092(5) 0.099(6) Uiso 1 1 d .
C289 C 0.5000 0.5839(18) 0.2940(12) 0.129(16) Uiso 1 2 d S
C290 C 0.2969(15) 0.6478(9) 0.6409(7) 0.105(9) Uiso 1 1 d .
C291 C 0.4494(14) 0.4872(8) 0.0890(6) 0.092(8) Uiso 1 1 d .
C292 C 0.2661(12) 0.3734(7) 0.4091(5) 0.076(6) Uiso 1 1 d .
C293 C 0.2749(13) 0.3590(8) 0.4654(6) 0.088(7) Uiso 1 1 d .
C294 C 0.100(3) 0.1536(19) 0.2777(15) 0.23(2) Uiso 1 1 d .
C295 C 0.233(3) 0.1979(16) 0.4190(13) 0.198(19) Uiso 1 1 d .
C296 C 0.180(2) 0.4189(12) 0.2508(10) 0.153(13) Uiso 1 1 d .
C297 C 0.4465(15) 0.9902(9) 0.0514(7) 0.105(8) Uiso 1 1 d .
C298 C 0.155(3) 0.2004(16) 0.2609(14) 0.21(2) Uiso 1 1 d .
C299 C 0.062(3) 0.3945(17) 0.4886(14) 0.202(19) Uiso 1 1 d .
C300 C 0.2724(15) 0.6801(9) 0.5963(7) 0.101(8) Uiso 1 1 d .
C301 C 0.055(2) 0.1948(13) 0.3652(11) 0.163(14) Uiso 1 1 d .
C302 C 0.5000 0.7837(18) 0.6301(16) 0.16(2) Uiso 1 2 d S
C303 C 0.3040(14) 1.0471(9) 0.1087(7) 0.105(8) Uiso 1 1 d .
C304 C 0.418(5) 0.749(3) 0.503(2) 0.30(4) Uiso 1 1 d .
C305 C 0.2366(19) 0.4086(11) 0.3162(9) 0.140(12) Uiso 1 1 d .
C306 C 0.327(4) 0.358(2) 0.317(2) 0.30(3) Uiso 1 1 d .
C307 C 0.437(3) 0.2964(16) 0.1529(13) 0.200(19) Uiso 1 1 d .
C308 C 0.2269(14) 0.3370(8) 0.4760(7) 0.093(8) Uiso 1 1 d .
C309 C 0.3048(12) 0.4561(7) 0.5205(5) 0.070(6) Uiso 1 1 d .
C310 C 0.3056(16) 0.4027(10) 0.4030(8) 0.117(9) Uiso 1 1 d .
C311 C 0.5000 0.9596(18) 0.4382(14) 0.143(17) Uiso 1 2 d S
C312 C 0.1960(13) 0.3364(8) 0.4000(6) 0.084(7) Uiso 1 1 d .
C313 C 0.3428(18) 0.4802(10) 0.4576(9) 0.129(11) Uiso 1 1 d .
C314 C 0.2758(12) 0.5545(7) 0.1243(6) 0.075(6) Uiso 1 1 d .
C315 C 0.2637(16) 0.6728(10) 0.6952(8) 0.115(9) Uiso 1 1 d .
C316 C 0.0000 0.4859(17) 0.2574(14) 0.151(18) Uiso 1 2 d S
C317 C 0.434(2) 0.9119(12) -0.0187(11) 0.145(13) Uiso 1 1 d .
C318 C 0.143(3) 0.3221(18) 0.2741(15) 0.23(2) Uiso 1 1 d .
C319 C 0.428(3) 0.9738(15) 0.5081(13) 0.192(18) Uiso 1 1 d .
C320 C 0.454(2) 0.1146(15) 0.2571(13) 0.201(19) Uiso 1 1 d .
C321 C 0.109(2) 0.5233(14) 0.1854(12) 0.181(16) Uiso 1 1 d .
C322 C 0.2842(15) 0.3383(8) 0.4356(7) 0.098(8) Uiso 1 1 d .
C323 C 0.132(3) 0.3880(17) 0.0493(14) 0.21(2) Uiso 1 1 d .
C324 C 0.295(2) 0.0757(13) 0.4410(10) 0.143(12) Uiso 1 1 d .
C325 C 0.453(4) 0.107(3) 0.425(2) 0.36(5) Uiso 1 1 d .
C326 C 0.523(5) 0.972(2) 0.2608(19) 0.32(4) Uiso 1 1 d .
C327 C 0.0000 0.786(3) 0.804(2) 0.25(4) Uiso 1 2 d S
C328 C 0.4573(15) 0.0325(8) 0.1851(6) 0.089(7) Uiso 1 1 d .
C329 C 0.4689(15) 1.0228(10) 0.0877(8) 0.132(12) Uiso 1 1 d .
C330 C 0.5000 0.315(7) 0.412(6) 0.56(13) Uiso 1 2 d S
C331 C 0.5000 0.478(9) 0.282(8) 0.70(18) Uiso 1 2 d S
C332 C 0.388(3) 0.7687(18) 0.1508(14) 0.21(2) Uiso 1 1 d .
C333 C 0.0000 0.7052(12) 0.7464(9) 0.090(11) Uiso 1 2 d S
C334 C 0.377(3) 0.6316(16) 0.3750(13) 0.191(18) Uiso 1 1 d .
C335 C 0.2949(13) 0.7209(7) 0.5504(6) 0.084(7) Uiso 1 1 d .
C336 C 0.637(4) 1.023(3) 0.297(2) 0.30(4) Uiso 1 1 d .
C337 C 0.381(3) 0.5509(15) 0.0646(11) 0.179(16) Uiso 1 1 d .
C338 C 0.197(3) 0.819(2) 0.1125(17) 0.25(3) Uiso 1 1 d .
C339 C 0.5000 0.671(2) 0.1744(19) 0.21(3) Uiso 1 2 d S
C340 C 0.962(3) 0.9951(16) 0.2121(14) 0.21(2) Uiso 1 1 d .
C341 C 0.0000 0.5373(12) 0.0708(10) 0.099(12) Uiso 1 2 d S
C342 C 0.3483(16) 0.5297(9) 0.5031(8) 0.115(9) Uiso 1 1 d .
C343 C 0.026(2) 0.6244(13) 0.2439(11) 0.19(2) Uiso 1 1 d .
C344 C 0.5000 0.632(7) 0.470(6) 0.52(12) Uiso 1 2 d S
C345 C 0.3256(15) 0.4279(9) 0.4585(7) 0.102(8) Uiso 1 1 d .
C346 C 0.025(2) 0.6195(12) 0.9747(10) 0.180(18) Uiso 1 1 d .
C347 C 0.2986(16) -0.0691(9) 0.4547(8) 0.114(9) Uiso 1 1 d .
C348 C 0.345(3) 0.717(2) 0.4766(18) 0.26(3) Uiso 1 1 d .
C349 C 0.5000 0.0456(11) 0.1954(8) 0.063(8) Uiso 1 2 d S
C350 C 0.0312(9) 0.2770(6) 0.4636(5) 0.063(6) Uiso 1 1 d .
C351 C 0.361(5) 0.437(3) 0.303(3) 0.35(5) Uiso 1 1 d .
C352 C 0.5000 0.9170(18) 0.4647(15) 0.16(2) Uiso 1 2 d S
C353 C 1.039(2) 0.6381(14) 0.1613(12) 0.173(17) Uiso 1 1 d .
C354 C 0.5000 0.5265(13) 0.2378(12) 0.104(14) Uiso 1 2 d S
C355 C 0.339(3) 0.8251(17) 0.4378(15) 0.22(2) Uiso 1 1 d .
C356 C 0.016(3) -0.0381(11) 0.4691(9) 0.169(17) Uiso 1 1 d .
C357 C 0.0000 0.2523(11) 0.4301(9) 0.086(10) Uiso 1 2 d S
C358 C 0.079(4) 0.563(2) 0.2510(16) 0.23(2) Uiso 1 1 d .
C359 C 0.3159(13) 0.7834(8) 0.5977(7) 0.087(7) Uiso 1 1 d .
C360 C 0.0000 0.031(2) 0.249(2) 0.22(3) Uiso 1 2 d S
C361 C 0.027(2) 0.5137(14) 0.4428(13) 0.184(19) Uiso 1 1 d .
C362 C 0.096(2) 0.0594(12) 0.4122(10) 0.159(14) Uiso 1 1 d .
C363 C 0.175(3) 0.1755(17) 0.3598(14) 0.21(2) Uiso 1 1 d .
C364 C 0.2962(14) 0.5908(8) 0.4737(7) 0.099(8) Uiso 1 1 d .
C365 C 0.325(2) 0.1355(15) 0.2080(12) 0.183(17) Uiso 1 1 d .
C366 C 0.887(3) 0.8951(16) 0.2326(13) 0.203(19) Uiso 1 1 d .
C367 C 0.072(6) 0.493(4) 0.264(3) 0.42(6) Uiso 1 1 d .
C368 C 0.371(5) 0.737(3) 0.137(2) 0.31(4) Uiso 1 1 d .
C369 C 0.087(2) 0.4914(12) 0.4734(10) 0.153(13) Uiso 1 1 d .
C370 C 0.142(2) 0.1791(13) 0.4279(11) 0.167(14) Uiso 1 1 d .
C371 C 0.102(2) 0.0772(11) 0.3288(9) 0.143(12) Uiso 1 1 d .
C372 C 0.4437(17) 0.4178(9) 0.1124(8) 0.112(9) Uiso 1 1 d .
C373 C 0.1981(16) 0.0664(10) 0.5672(7) 0.107(9) Uiso 1 1 d .
C374 C 0.0000 0.5446(12) 0.9910(9) 0.097(11) Uiso 1 2 d S
C375 C 0.0000 0.6823(14) 0.0070(11) 0.123(14) Uiso 1 2 d S
C376 C 0.5000 0.188(3) 0.480(3) 0.27(4) Uiso 1 2 d S
C377 C 0.345(3) 0.798(2) 0.3211(16) 0.24(2) Uiso 1 1 d .
C378 C 0.101(3) 0.4427(18) 0.3059(15) 0.23(2) Uiso 1 1 d .
C379 C 0.5000 0.869(2) 0.540(2) 0.21(3) Uiso 1 2 d S
C380 C 0.0000 0.834(5) 0.826(4) 0.36(7) Uiso 1 2 d S
C381 C 0.059(3) 0.0552(18) 0.2889(15) 0.21(2) Uiso 1 1 d .
C382 C 0.5000 0.7547(9) 0.5210(7) 0.064(8) Uiso 1 2 d S
C383 C 0.333(8) 0.199(5) 0.306(4) 0.52(9) Uiso 1 1 d .
C384 C 0.2805(13) 0.8197(8) 0.6415(6) 0.089(7) Uiso 1 1 d .
C385 C 0.353(2) 0.5045(14) 0.3416(11) 0.170(15) Uiso 1 1 d .
C386 C 0.1679(15) 0.3049(9) 0.4051(7) 0.096(8) Uiso 1 1 d .
C387 C 0.416(4) 0.7413(19) 0.2560(17) 0.25(3) Uiso 1 1 d .
O1 O 0.0148(14) 1.1209(6) 0.2273(5) 0.055(7) Uiso 0.50 1 d P
O2 O 0.0169(10) 0.7470(5) 0.7462(4) 0.036(6) Uiso 0.50 1 d P
O3 O 0.2404(7) 0.9675(4) 0.2768(3) 0.070(4) Uiso 1 1 d .
O4 O 0.0184(7) 0.7392(4) 0.4720(3) 0.014(4) Uiso 0.50 1 d P
O5 O 0.0000 0.5715(5) 0.6903(4) 0.047(4) Uiso 1 2 d S
O6 O 0.0000 0.8882(5) 0.5582(4) 0.050(4) Uiso 1 2 d S
O7 O 0.4864(13) 0.7745(6) 0.6560(5) 0.037(6) Uiso 0.50 1 d P
O8 O 0.0000 0.6511(7) 0.3391(5) 0.077(6) Uiso 1 2 d S
O9 O 0.1731(10) 0.5986(6) 0.6567(5) 0.116(6) Uiso 1 1 d .
O10 O 0.1860(10) 0.7656(7) 0.7172(5) 0.119(6) Uiso 1 1 d .
O11 O 0.1982(11) 0.8712(7) 0.5819(6) 0.127(7) Uiso 1 1 d .
O12 O 0.0000 0.6888(6) 0.3287(4) 0.064(5) Uiso 1 2 d S
O13 O -0.0114(11) 0.4975(4) 0.3275(3) 0.017(4) Uiso 0.50 1 d P
O14 O 0.1784(6) 0.6781(3) 0.2899(3) 0.046(3) Uiso 1 1 d .
O15 O 0.0000 0.7535(4) 0.2010(3) 0.026(3) Uiso 1 2 d S
O16 O 0.1745(6) 0.5905(3) 0.4076(3) 0.048(3) Uiso 1 1 d .
O17 O 0.0000 0.6460(4) 0.4159(3) 0.026(3) Uiso 1 2 d S
O18 O 0.1713(6) 0.7141(3) 0.5080(3) 0.046(3) Uiso 1 1 d .
O19 O 0.0147(8) 0.8132(4) 0.3333(3) 0.013(4) Uiso 0.50 1 d P
O20 O 0.0000 -0.1514(5) 0.4235(4) 0.044(4) Uiso 1 2 d S
O21 O 0.1768(6) -0.1193(4) 0.4512(3) 0.054(3) Uiso 1 1 d .
O22 O 0.1999(6) 0.7852(3) 0.1871(3) 0.050(3) Uiso 1 1 d .
O23 O 0.1778(6) 0.8617(4) 0.3143(3) 0.052(3) Uiso 1 1 d .
O24 O 0.2684(6) 0.8861(4) 0.1550(3) 0.058(3) Uiso 1 1 d .
O25 O 0.0000 0.6436(5) 0.0864(3) 0.041(4) Uiso 1 2 d S
O26 O 0.0000 -0.0003(6) 0.3411(5) 0.076(6) Uiso 1 2 d S
O27 O 0.1842(6) 0.6512(4) 0.1247(3) 0.055(3) Uiso 1 1 d .
O28 O 0.2006(6) 0.4900(4) 0.3027(3) 0.052(3) Uiso 1 1 d .
O29 O 0.2530(7) 0.6656(4) 0.2091(3) 0.062(3) Uiso 1 1 d .
O30 O 0.1790(7) 1.0710(4) 0.2431(4) 0.072(4) Uiso 1 1 d .
O31 O 0.2756(8) 0.4788(5) 0.2273(4) 0.091(5) Uiso 1 1 d .
O32 O 0.0000 0.4576(6) 0.1179(5) 0.072(5) Uiso 1 2 d S
O33 O 0.1853(8) 0.4639(5) 0.1509(4) 0.090(5) Uiso 1 1 d .
O34 O 0.1807(9) 0.9834(5) 0.1205(4) 0.092(5) Uiso 1 1 d .
O35 O 0.1893(9) 0.0300(6) 0.3642(4) 0.104(5) Uiso 1 1 d .
O36 O 0.1874(14) 0.5411(8) 0.5407(7) 0.159(9) Uiso 1 1 d .
O37 O 0.2670(10) 0.0987(6) 0.4250(5) 0.114(6) Uiso 1 1 d .
O38 O 0.0000 1.0227(10) 0.1104(8) 0.137(10) Uiso 1 2 d S
N1 N 0.2912(10) 0.6824(6) 0.6234(5) 0.080(5) Uiso 1 1 d .
N2 N 0.3035(12) 0.7494(7) 0.6479(6) 0.106(7) Uiso 1 1 d .
N3 N 0.0600(6) 0.8011(4) 0.4831(3) 0.034(3) Uiso 1 1 d .
N4 N 0.0577(6) 0.8604(4) 0.5179(3) 0.033(3) Uiso 1 1 d .
N5 N 0.1803(8) 0.8449(4) 0.5352(4) 0.051(4) Uiso 1 1 d .
N6 N 0.1777(8) 0.7847(4) 0.5032(3) 0.051(4) Uiso 1 1 d .
N7 N 0.2479(9) 0.7551(5) 0.5364(4) 0.069(5) Uiso 1 1 d .
N8 N 0.0262(11) 0.5832(8) 0.9977(6) 0.038(7) Uiso 0.50 1 d P
N9 N 0.3106(11) 0.0732(7) 0.4720(6) 0.102(7) Uiso 1 1 d .
N10 N 1.0000 0.7762(8) 0.1394(6) 0.071(7) Uiso 1 2 d S
N11 N 0.3000(10) 0.7872(6) 0.6214(5) 0.087(6) Uiso 1 1 d .
N12 N 0.2926(11) 0.7209(7) 0.5804(5) 0.097(6) Uiso 1 1 d .
N13 N 0.2951(13) -0.0252(8) 0.4716(6) 0.118(8) Uiso 1 1 d .
N14 N 0.1756(11) 0.6970(7) 0.7268(5) 0.099(6) Uiso 1 1 d .
N15 N 0.2585(13) 0.7180(8) 0.6914(6) 0.117(8) Uiso 1 1 d .
N16 N 0.0604(6) 0.7710(3) 0.2988(3) 0.024(3) Uiso 1 1 d .
N17 N 0.0604(6) 0.5539(4) 0.3467(3) 0.032(3) Uiso 1 1 d .
N18 N 0.0595(7) 0.7472(4) 0.2455(3) 0.041(3) Uiso 1 1 d .
N19 N 0.0586(6) 0.6484(3) 0.4605(2) 0.019(3) Uiso 1 1 d .
N20 N 0.1772(7) 0.7993(4) 0.2887(3) 0.036(3) Uiso 1 1 d .
N21 N 0.1776(6) 0.6261(4) 0.3259(3) 0.034(3) Uiso 1 1 d .
N22 N 0.0599(6) 0.6315(3) 0.3457(3) 0.024(3) Uiso 1 1 d .
N23 N 0.1740(7) -0.1044(4) 0.4000(3) 0.046(4) Uiso 1 1 d .
N24 N 0.1819(8) 0.5968(5) 0.5075(4) 0.059(4) Uiso 1 1 d .
N25 N 0.0566(7) 0.5811(4) 0.0791(3) 0.040(3) Uiso 1 1 d .
N26 N 0.1798(6) 0.5539(4) 0.3291(3) 0.030(3) Uiso 1 1 d .
N27 N 0.1783(7) 0.6199(4) 0.4547(3) 0.046(4) Uiso 1 1 d .
N28 N 0.0581(7) -0.0594(4) 0.3516(3) 0.043(3) Uiso 1 1 d .
N29 N 0.3066(9) 0.9420(5) 0.1832(4) 0.067(5) Uiso 1 1 d .
N30 N 0.2963(7) 0.9116(4) 0.2531(3) 0.045(4) Uiso 1 1 d .
N31 N 0.2496(7) 0.8498(4) 0.2738(3) 0.039(3) Uiso 1 1 d .
N32 N 0.1776(8) 0.7720(4) 0.2376(3) 0.053(4) Uiso 1 1 d .
N33 N 0.2615(7) 0.8188(4) 0.2231(3) 0.043(4) Uiso 1 1 d .
N34 N 0.3137(7) 0.8794(4) 0.2021(3) 0.049(4) Uiso 1 1 d .
N35 N 0.0555(7) -0.1233(4) 0.3828(3) 0.035(3) Uiso 1 1 d .
N36 N 0.1771(8) -0.0429(5) 0.3679(4) 0.065(5) Uiso 1 1 d .
N37 N 0.3101(8) 0.5298(5) 0.1966(4) 0.060(4) Uiso 1 1 d .
N38 N 0.3012(8) 0.6161(4) 0.2372(4) 0.053(4) Uiso 1 1 d .
N39 N 0.0617(8) 0.6194(5) 0.5125(4) 0.059(4) Uiso 1 1 d .
N40 N 0.1796(8) 0.5874(5) 0.1009(4) 0.056(4) Uiso 1 1 d .
N41 N 0.0548(10) 1.1104(6) 0.1818(5) 0.082(5) Uiso 1 1 d .
N42 N 0.2657(7) 0.5473(4) 0.2962(3) 0.039(3) Uiso 1 1 d .
N43 N 0.2999(7) 0.6077(4) 0.1882(3) 0.047(4) Uiso 1 1 d .
N44 N 0.2559(8) 0.6221(5) 0.2885(4) 0.058(4) Uiso 1 1 d .
N45 N 0.1789(8) 0.5145(5) 0.1110(4) 0.059(4) Uiso 1 1 d .
N46 N 0.2407(11) -0.0683(6) 0.4326(5) 0.099(6) Uiso 1 1 d .
N47 N 0.2613(11) 0.5211(6) 0.1476(5) 0.087(6) Uiso 1 1 d .
N48 N 0.0571(8) 0.5071(5) 0.0914(4) 0.061(4) Uiso 1 1 d .
N49 N 0.2498(9) 0.5677(5) 0.4457(4) 0.068(5) Uiso 1 1 d .
N50 N 0.2970(8) 0.9759(5) 0.2322(4) 0.058(4) Uiso 1 1 d .
N51 N 0.2497(9) 0.5979(5) 0.1394(4) 0.066(5) Uiso 1 1 d .
N52 N 0.3147(8) 0.5433(5) 0.2458(4) 0.063(4) Uiso 1 1 d .
N53 N 0.1755(9) 1.0839(5) 0.1905(4) 0.066(5) Uiso 1 1 d .
N54 N 0.2046(14) 1.0071(9) 0.1369(7) 0.129(9) Uiso 1 1 d .
N55 N 0.2457(11) 1.0371(6) 0.2084(5) 0.092(6) Uiso 1 1 d .
N56 N 0.2910(14) 0.5006(9) 0.4320(7) 0.136(9) Uiso 1 1 d .
N57 N 0.2601(12) 1.0059(7) 0.1615(5) 0.101(7) Uiso 1 1 d .
N58 N 0.0582(10) 1.0727(6) 0.1335(4) 0.079(5) Uiso 1 1 d .
N59 N 0.262(2) 0.5585(13) 0.4946(11) 0.194(15) Uiso 1 1 d .
N60 N 0.2571(11) -0.0106(6) 0.3934(5) 0.087(6) Uiso 1 1 d .
N61 N 0.3089(11) 0.0340(7) 0.4346(5) 0.097(6) Uiso 1 1 d .
N62 N 0.2477(11) 0.6520(6) 0.6682(5) 0.094(6) Uiso 1 1 d .
N63 N 0.1775(10) 0.6252(6) 0.7032(5) 0.078(5) Uiso 1 1 d .
N64 N 0.2703(15) 0.8199(9) 0.5598(7) 0.133(9) Uiso 1 1 d .

loop_
_atom_type_symbol
_atom_type_description
_atom_type_scat_dispersion_real
_atom_type_scat_dispersion_imag
_atom_type_scat_source
C C 0.0033 0.0016 'International Tables Vol C Tables 4.2.6.8 and 6.1.1.4'
H H 0.0000 0.0000 'International Tables Vol C Tables 4.2.6.8 and 6.1.1.4'
N N 0.0061 0.0033 'International Tables Vol C Tables 4.2.6.8 and 6.1.1.4'
O O 0.0106 0.0060 'International Tables Vol C Tables 4.2.6.8 and 6.1.1.4'

loop_
_geom_angle_atom_site_label_1
_geom_angle_atom_site_label_2
_geom_angle_atom_site_label_3
_geom_angle
_geom_angle_site_symmetry_1
_geom_angle_site_symmetry_3
O14 C1 N44 128.1(16) . .
O14 C1 N21 123.9(15) . .
N44 C1 N21 107.8(14) . .
O26 C2 N28 123.6(10) . 4
O26 C2 N28 123.6(10) . .
N28 C2 N28 111.3(19) 4 .
O15 C3 N18 126.8(9) . .
O15 C3 N18 126.8(9) . 4
N18 C3 N18 106.5(18) . 4
N16 C4 N16 116.3(18) 4 .
N16 C4 O19 133.3(13) 4 .
N16 C4 O19 110.0(10) . .
N16 C4 O19 110.0(10) 4 4
N16 C4 O19 133.3(13) . 4
O19 C4 O19 23.3(14) . 4
O4 C5 O4 31.3(13) 4 .
O4 C5 N3 141.0(14) 4 .
O4 C5 N3 110.0(9) . .
O4 C5 N3 110.0(9) 4 4
O4 C5 N3 141.0(14) . 4
N3 C5 N3 107.6(18) . 4
O17 C6 N19 126.1(9) . 4
O17 C6 N19 126.1(9) . .
N19 C6 N19 106.4(16) 4 .
O23 C7 N31 126.0(13) . .
O23 C7 N20 122.0(13) . .
N31 C7 N20 112.1(12) . .
N17 C8 N17 118.1(17) . 4
N17 C8 O13 111.7(11) . 4
N17 C8 O13 130.1(14) 4 4
N17 C8 O13 130.1(14) . .
N17 C8 O13 111.7(11) 4 .
O13 C8 O13 18.3(18) 4 .
N42 C9 O28 127.5(18) . .
N42 C9 N26 108.5(15) . .
O28 C9 N26 123.9(16) . .
N18 C10 N16 113.0(12) . .
N18 C10 C10 102.7(8) . 4
N16 C10 C10 102.9(7) . 4
O27 C11 N51 120.3(18) . .
O27 C11 N40 127.7(18) . .
N51 C11 N40 111.4(17) . .
N35 C12 N35 112(2) 4 .
N35 C12 O20 123.4(10) 4 .
N35 C12 O20 123.4(10) . .
N21 C13 N22 110.4(13) . .
N17 C14 N26 112.3(12) . .
N38 C15 N44 112.0(15) . .
N30 C16 C47 105.3(13) . .
N30 C16 N34 115.3(13) . .
C47 C16 N34 100.6(14) . .
O21 C17 N46 122.7(19) . .
O21 C17 N23 126.0(16) . .
N46 C17 N23 111.2(18) . .
N58 C18 N58 123(4) 4 .
N58 C18 O38 117.5(18) 4 .
N58 C18 O38 117.5(18) . .
N37 C19 O31 125(2) . .
N37 C19 N52 113.4(19) . .
O31 C19 N52 122(2) . .
N18 C20 N32 107.3(11) . .
N16 C21 N20 114.2(13) . .
N4 C23 N5 111.6(13) . .
O32 C24 N48 123.6(13) . 4
O32 C24 N48 123.6(13) . .
N48 C24 N48 113(2) 4 .
C25 C25 N17 105.7(7) 4 .
C25 C25 N22 105.0(6) 4 .
N17 C25 N22 109.2(10) . .
N19 C26 N27 113.7(11) . .
N19 C27 N39 114.2(12) . .
N19 C27 C27 101.8(8) . 4
N39 C27 C27 103.4(9) . 4
N33 C28 N31 108.7(12) . .
N33 C28 C33 106.2(14) . .
N31 C28 C33 100.5(13) . .
N4 C29 N3 115.3(13) . .
N4 C29 C29 102.2(8) . 4
N3 C29 C29 103.8(8) . 4
O18 C30 N6 126.0(18) . .
O18 C30 N7 128.1(18) . .
N6 C30 N7 104.2(16) . .
N23 C31 N35 116.3(15) . .
N25 C32 N25 113(2) 4 .
N25 C32 O25 123.5(10) 4 .
N25 C32 O25 123.5(10) . .
N20 C33 N32 114.4(14) . .
N20 C33 C28 106.4(14) . .
N32 C33 C28 101.9(14) . .
O5 C34 N71 124.2(10) . .
O5 C34 N71 124.2(10) . 4
N71 C34 N71 112(2) . 4
O22 C35 N33 124.3(16) . .
O22 C35 N32 127.7(15) . .
N33 C35 N32 107.6(14) . .
C76 N69 C198 109.9(19) . .
C76 N69 C248 125.7(19) . .
C198 N69 C248 119.6(18) . .
N53 C37 N41 115(2) . .
C78 C38 C78 130(3) . 4_755
C78 C38 C138 115.0(17) . .
C78 C38 C138 115.0(17) 4_755 .
O24 C39 N34 131(2) . .
O24 C39 N29 124(2) . .
N34 C39 N29 103.9(18) . .
N31 C40 N30 108.6(14) . .
O16 C41 N27 125.5(17) . .
O16 C41 N49 127.5(18) . .
N27 C41 N49 106.4(17) . .
N52 C42 N38 109.5(14) . .
N52 C42 C46 105.3(14) . .
N38 C42 C46 100.5(13) . .
N25 C43 N40 113.0(15) . .
N44 C44 N42 115.3(14) . .
N44 C44 C48 102.5(13) . .
N42 C44 C48 99.3(12) . .
C197 C45 C273 127(3) . .
C197 C45 C273 127(3) . 4_655
C273 C45 C273 88(3) . 4_655
N43 C46 C42 105.1(13) . .
N43 C46 N37 112.8(13) . .
C42 C46 N37 102.3(13) . .
N29 C47 C16 106.6(14) . .
N29 C47 N50 113.6(14) . .
C16 C47 N50 104.0(14) . .
N21 C48 N26 110.8(12) . .
N21 C48 C44 103.6(12) . .
N26 C48 C44 104.3(12) . .
C101 N65 C223 126(2) . .
C101 N65 C373 105(2) . .
C223 N65 C373 126(2) . .
C248 N67 C101 126(2) . .
C248 N67 C276 121(2) . .
C101 N67 C276 110.3(19) . .
N3 C51 N6 115.0(15) . .
C34 N71 C235 128.0(18) . .
C34 N71 C277 116.9(16) . .
C235 N71 C277 109.3(18) . .
N56 C53 N49 104(2) . .
N53 C54 C282 107(2) . .
N53 C54 C280 109(2) . .
C282 C54 C280 104(2) . .
C291 C55 C291 122(4) . 4_655
C291 C55 C81 115.4(19) . .
C291 C55 C81 115.4(19) 4_655 .
C333 N72 C215 125(2) . .
C333 N72 C277 114(2) . .
C215 N72 C277 117.9(19) . .
N43 C58 N51 108.4(15) . .
C77 N70 C223 125(2) . .
C77 N70 C198 111.4(18) . .
C223 N70 C198 119.0(18) . .
C22 C60 C158 120.7(17) . 4
C22 C60 C158 120.7(17) . .
C158 C60 C158 118(3) 4 .
C61 C61 N35 103.1(8) 4 .
C61 C61 N28 104.8(8) 4 .
N35 C61 N28 112.1(12) . .
N33 C62 N34 112.2(14) . .
N39 C63 N24 113.7(16) . .
C64 C64 C141 151(3) 4_655 .
C372 C65 C281 158(3) . .
O6 C66 N4 125.2(9) . 4
O6 C66 N4 125.2(9) . .
N4 C66 N4 109.1(18) 4 .
C381 C67 C67 161(7) . 4
C381 C67 C381 153(10) . 4
C67 C67 C381 8(3) 4 4
C381 C67 C360 123(7) . .
C67 C67 C360 75.8(14) 4 .
C381 C67 C360 84(3) 4 .
C69 C69 C378 149(2) 4 .
C69 C69 C131 70.8(9) 4 .
C378 C69 C131 121(3) . .
C341 C70 N25 99(3) . .
C341 C70 N48 86(3) . .
N25 C70 N48 115.3(14) . .
C341 C70 C70 10(3) . 4
N25 C70 C70 95.5(8) . 4
N48 C70 C70 95.4(9) . 4
C71 C71 C271 91(2) 4 .
C71 C71 C271 67.8(18) 4 4
C271 C71 C271 23(3) . 4
N10 C72 C127 118(2) . .
N50 C73 N55 100.0(15) . .
N42 C74 N52 105.4(14) . .
C75 C75 C350 94.1(8) 4 .
C75 C75 C350 57.7(7) 4 4
C350 C75 C350 36.4(12) . 4
O44 C76 N69 121.8(14) . 4
O44 C76 N69 121.8(14) . .
N69 C76 N69 114(3) 4 .
O43 C77 N70 125.0(14) . 4
O43 C77 N70 125.0(14) . .
N70 C77 N70 109(3) 4 .
C38 C78 C129 105(2) . .
C129 C80 C129 144(10) . 4_755
C129 C80 C166 108(5) . .
C129 C80 C166 108(5) 4_755 .
C372 C81 C372 117(4) . 4_655
C372 C81 C55 113(2) . .
C372 C81 C55 113(2) 4_655 .
N27 C82 N24 115.1(15) . .
N27 C82 C364 103.6(16) . .
N24 C82 C364 106.8(16) . .
C84 C84 C358 174(4) 4 .
C84 C84 C207 155(3) 4 .
C358 C84 C207 27(5) . .
N45 C85 N40 113.4(16) . .
N45 C85 C314 107.6(18) . .
N40 C85 C314 105.4(17) . .
C313 C86 C342 119(3) . .
C99 C87 C99 22(2) 4 .
C89 C89 C116 153(3) 4 .
C89 C89 C116 15.5(18) 4 4
C116 C89 C116 138(5) . 4
O10 C92 N14 121(3) . .
O10 C92 N15 127(3) . .
N14 C92 N15 111(3) . .
N29 C95 N57 110.5(19) . .
N41 C96 C96 98.9(11) . 4
N41 C96 N58 109.5(16) . .
C96 C96 N58 100.7(10) 4 .
O1 C97 O1 27(3) . 4
O1 C97 N41 144(2) . 4
O1 C97 N41 116.9(16) 4 4
O1 C97 N41 116.9(16) . .
O1 C97 N41 144(2) 4 .
N41 C97 N41 98(3) 4 .
C99 C99 C299 143(3) 4 .
C99 C99 C87 78.8(10) 4 .
C299 C99 C87 139(4) . .
C99 C99 C299 25(2) 4 4
C299 C99 C299 118(5) . 4
C87 C99 C299 104(2) . 4
N59 C100 O36 153(4) . .
N59 C100 N24 92(3) . .
O36 C100 N24 106(2) . .
N67 C101 N65 113.0(19) . .
N67 C101 C123 107(2) . .
N65 C101 C123 111(2) . .
C315 C102 N63 104(3) . .
C315 C102 N14 99(2) . .
N63 C102 N14 111(2) . .
N48 C103 N45 114.4(16) . .
N60 C104 O35 125(2) . .
N60 C104 N36 112(2) . .
O35 C104 N36 122(2) . .
C349 C105 C328 36(4) . 4_655
C349 C105 C328 36(4) . .
C328 C105 C328 56(5) 4_655 .
C349 C105 C159 36(4) . .
C328 C105 C159 70(6) 4_655 .
C328 C105 C159 49(4) . .
C349 C105 C159 36(4) . 4_655
C328 C105 C159 49(4) 4_655 4_655
C328 C105 C159 70(6) . 4_655
C159 C105 C159 40(5) . 4_655
C373 N66 C140 120(2) . .
C373 N66 C123 113(2) . .
C140 N66 C123 119(2) . .
N36 C107 N23 112.2(14) . .
N36 C107 C117 103.8(15) . .
N23 C107 C117 104.1(15) . .
O11 C108 N5 134(2) . .
O11 C108 N64 121(3) . .
N5 C108 N64 103(2) . .
N58 C109 C280 112(3) . .
C276 N68 C232 117(2) . .
C276 N68 C123 108(2) . .
C232 N68 C123 128(2) . .
N64 C111 N7 114(3) . .
N64 C111 C126 106(3) . .
N7 C111 C126 100(2) . .
N28 C112 N36 110.0(16) . .
C359 C113 N12 104(2) . .
C359 C113 C257 119(3) . .
N12 C113 C257 104(2) . .
C359 C113 N11 34.8(14) . .
N12 C113 N11 116.1(19) . .
C257 C113 N11 84(2) . .
N45 C114 O33 129(2) . .
N45 C114 N47 111(2) . .
O33 C114 N47 120(2) . .
C89 C116 C212 111(4) . .
C89 C116 C89 11.1(19) . 4
C212 C116 C89 100(3) . 4
N60 C117 C107 97.5(16) . .
N60 C117 N46 107.7(17) . .
C107 C117 N46 98.4(16) . .
C118 C118 C155 62(3) 4_655 .
O7 C119 O7 35(5) 4_655 .
O7 C119 C202 87(9) 4_655 .
O7 C119 C202 87(9) . .
O7 C119 C302 34(5) 4_655 .
O7 C119 C302 34(5) . .
C202 C119 C302 116(8) . .
O7 C119 C251 42(5) 4_655 .
O7 C119 C251 42(5) . .
C202 C119 C251 48(5) . .
C302 C119 C251 68(5) . .
C130 C120 C185 143(2) . .
C130 C120 C308 73.5(19) . .
C185 C120 C308 144(2) . .
O41 C122 N13 125(2) . .
O41 C122 N73 122(2) . .
N13 C122 N73 113(2) . .
N66 C123 N68 106(2) . .
N66 C123 C101 99(2) . .
N68 C123 C101 101(2) . .
C146 C124 C146 43(3) . 4_755
N63 C125 O9 129(2) . .
N63 C125 N62 112(2) . .
O9 C125 N62 118(2) . .
N6 C126 N5 114.8(18) . .
N6 C126 C111 103.6(19) . .
N5 C126 C111 98(2) . .
C287 C127 C72 113(3) . .
N43 C128 O29 130(2) . .
N43 C128 N38 115.2(18) . .
O29 C128 N38 115.0(19) . .
C80 C129 C366 124(6) . .
C80 C129 C78 117(6) . .
C366 C129 C78 117(3) . .
C80 C129 C129 18(5) . 4_755
C366 C129 C129 142(2) . 4_755
C78 C129 C129 99.6(14) . 4_755
C322 C130 C120 130(3) . .
C322 C130 C386 127(3) . .
C120 C130 C386 94(2) . .
C322 C130 C312 91(2) . .
C120 C130 C312 118(2) . .
C386 C130 C312 37.4(12) . .
C322 C130 C308 75(2) . .
C120 C130 C308 54.8(17) . .
C386 C130 C308 135(2) . .
C312 C130 C308 125(2) . .
C69 C131 C69 38.4(19) . 4
C69 C131 C316 103(3) . .
C69 C131 C316 103(3) 4 .
C132 C132 C361 96(4) 4 .
C132 C132 C361 49(2) 4 4
C361 C132 C361 47(5) . 4
C237 C133 C133 72.7(14) . 4
C237 C133 C371 123(3) . .
C133 C133 C371 164(2) 4 .
C134 C134 C317 128(2) 4_655 .
C134 C134 C182 95.6(14) 4_655 .
C317 C134 C182 132(3) . .
C134 C134 C317 27.0(13) 4_655 4_655
C317 C134 C317 101(3) . 4_655
C182 C134 C317 120(2) . 4_655
C134 C134 C210 107.3(12) 4_655 .
C317 C134 C210 28(2) . .
C182 C134 C210 157(2) . .
C317 C134 C210 82.1(19) 4_655 .
C136 C136 C219 92.2(13) 4 .
C337 C137 C291 125(3) . .
C337 C137 C164 117(4) . .
C291 C137 C164 107(2) . .
C38 C138 N10 105(2) . .
N73 C140 N66 107(2) . .
C64 C141 C303 148(4) . .
C143 C143 C331 61(7) 4_655 .
C143 C143 C351 155(3) 4_655 .
C331 C143 C351 125(10) . .
C285 C144 C336 86(10) . .
C217 C146 C146 51(5) . 4_755
C217 C146 C124 118(6) . .
C146 C146 C124 68.6(16) 4_755 .
C354 C147 C331 141(10) . .
C297 C150 C297 103(4) . 4_655
C297 C150 C189 127.2(19) . .
C297 C150 C189 127.2(19) 4_655 .
C218 C153 C218 48(3) . 4_655
N2 C154 N15 122(3) . .
C118 C155 C118 56(6) 4_655 .
C172 C156 C172 41(8) . 4_655
C228 C157 C228 109(5) . 4
C228 C157 C270 115(3) . .
C228 C157 C270 115(3) 4 .
C234 C158 C60 129(3) . .
C234 C158 C238 100(3) . .
C60 C158 C238 130(3) . .
C234 C158 C357 141(2) . .
C60 C158 C357 86(2) . .
C238 C158 C357 44(2) . .
C349 C159 C159 55(3) . 4_655
C349 C159 C328 45(3) . .
C159 C159 C328 98(3) 4_655 .
C349 C159 C105 44(5) . .
C159 C159 C105 70(2) 4_655 .
C328 C159 C105 64(5) . .
C349 C159 C328 13(3) . 4_655
C159 C159 C328 45.7(18) 4_655 4_655
C328 C159 C328 53(3) . 4_655
C105 C159 C328 54(5) . 4_655
C310 C162 C275 116(3) . .
C310 C162 C345 111(3) . .
C275 C162 C345 132(3) . .
C164 C164 C137 111.7(14) 4_655 .
C226 C166 C226 152(9) . 4_755
C226 C166 C80 76(5) . .
C226 C166 C80 76(5) 4_755 .
N47 C168 N37 107.3(17) . .
C344 C169 C243 94(4) . .
C344 C169 C243 94(4) . 4_655
C243 C169 C243 161(7) . 4_655
C353 C171 C353 100(7) 4_755 .
C353 C171 C287 119(4) 4_755 .
C353 C171 C287 119(4) . .
C172 C172 C156 70(4) 4_655 .
C172 C172 C344 78(3) 4_655 .
C156 C172 C344 140(9) . .
C278 C174 C378 134(3) . .
N9 C175 N73 112(2) . .
N9 C175 C214 106(2) . .
N73 C175 C214 99.2(18) . .
C182 C182 C134 84.4(14) 4_655 .
C242 C183 C242 53(5) 4_655 .
C350 C185 C120 127(2) . .
C350 C185 C238 65(2) . .
C120 C185 C238 98(2) . .
C259 C186 C259 51(10) . 4_655
C210 C189 C210 123(4) . 4_655
C210 C189 C150 118(2) . .
C210 C189 C150 118(2) 4_655 .
C191 C191 C299 103.2(19) 4 .
C307 C193 C307 148(7) . 4_655
C356 C195 C356 5.6(15) . 4
C356 C195 C256 94(3) . .
C356 C195 C256 89(3) 4 .
C256 C196 C256 160(6) 4 .
C45 C197 C273 33(2) . .
C45 C197 C273 33(2) . 4_655
C273 C197 C273 57(3) . 4_655
N70 C198 C198 103.8(10) . 4
N70 C198 N69 112.1(17) . .
C198 C198 N69 102.0(10) 4 .
C251 C202 C119 70(7) . .
C251 C202 O7 44(4) . 4_655
C119 C202 O7 28(4) . 4_655
C251 C202 O7 44(4) . .
C119 C202 O7 28(4) . .
O7 C202 O7 16.1(19) 4_655 .
C340 C204 C217 83(5) . .
N60 C206 N61 115(2) . .
C358 C207 C84 20(4) . .
C317 C210 C189 122(4) . .
C317 C210 C134 29(2) . .
C189 C210 C134 101(3) . .
C270 C212 C116 122(4) . .
N13 C214 C175 103(2) . .
N13 C214 N61 108(2) . .
C175 C214 N61 90.3(18) . .
N72 C215 N14 118(2) . .
C146 C217 C146 78(10) 4_755 .
C146 C217 C204 159(9) 4_755 .
C146 C217 C204 90(4) . .
C146 C217 C204 90(4) 4_755 4_755
C146 C217 C204 159(9) . 4_755
C204 C217 C204 98(6) . 4_755
C218 C218 C153 66.2(13) 4_655 .
C219 C219 C321 155.4(18) 4 .
C219 C219 C136 87.8(13) 4 .
C321 C219 C136 75(2) . .
C359 C222 N64 105(3) . .
C359 C222 N11 36.3(18) . .
N64 C222 N11 124(3) . .
N70 C223 N65 107(2) . .
C166 C226 C366 144(7) . .
C157 C228 C228 35(2) . 4
N68 C232 N9 100(2) . .
C386 C234 C158 116(3) . .
C386 C234 C238 98(3) . .
C158 C234 C238 41.5(18) . .
N71 C235 N63 114(2) . .
C362 C236 C236 148(3) . 4
C133 C237 C133 35(3) 4 .
C357 C238 C158 91(4) . .
C357 C238 C350 65(3) . .
C158 C238 C350 118(3) . .
C357 C238 C185 103(4) . .
C158 C238 C185 137(3) . .
C350 C238 C185 42.2(15) . .
C357 C238 C234 128(4) . .
C158 C238 C234 38.8(18) . .
C350 C238 C234 139(3) . .
C185 C238 C234 122(3) . .
C242 C242 C183 63(2) 4_655 .
C245 C245 C382 74.1(16) 4_655 .
C245 C245 C304 126(3) 4_655 .
C382 C245 C304 60(3) . .
N67 C248 N69 114(2) . .
C224 C249 C311 148(10) . .
C202 C251 O7 87(5) . .
C202 C251 O7 87(5) . 4_655
O7 C251 O7 23(2) . 4_655
C202 C251 C302 120(5) . .
O7 C251 C302 35(2) . .
O7 C251 C302 35(2) 4_655 .
C202 C251 C119 62(5) . .
O7 C251 C119 27(3) . .
O7 C251 C119 27(3) 4_655 .
C302 C251 C119 57(4) . .
C196 C256 C195 107(4) . .
C196 C256 C362 107(3) . .
C195 C256 C362 145(3) . .
N2 C257 C113 105(2) . .
N2 C257 N1 110(2) . .
C113 C257 N1 108(3) . .
C259 C259 C186 65(10) 4_655 .
C262 C262 C369 162(2) 4 .
C262 C262 C361 89.2(18) 4 .
C369 C262 C361 85(3) . .
C262 C262 C361 57.1(16) 4 4
C369 C262 C361 116(3) . 4
C361 C262 C361 32(3) . 4
C167 C266 C167 90(10) 4_655 .
C212 C270 C212 123(5) 4 .
C212 C270 C157 116(2) 4 .
C212 C270 C157 116(2) . .
C271 C271 C71 89(2) 4 .
C271 C271 N39 140.3(15) 4 .
C71 C271 N39 130(3) . .
C271 C271 C71 67.8(18) 4 4
C71 C271 C71 21(2) . 4
N39 C271 C71 152(3) . 4
C271 C271 N39 28.3(11) 4 4
C71 C271 N39 117(3) . 4
N39 C271 N39 112(2) . 4
C71 C271 N39 96(2) 4 4
O30 C272 N55 132(3) . .
O30 C272 N53 126(2) . .
N55 C272 N53 99(2) . .
C45 C273 C273 46.1(15) . 4_655
C45 C273 C197 19.2(16) . .
C273 C273 C197 61.3(13) 4_655 .
O3 C274 N50 123.9(18) . .
O3 C274 N30 124.2(18) . .
N50 C274 N30 111.9(17) . .
C139 C275 N56 133(4) . .
C139 C275 C162 115(4) . .
N56 C275 C162 91(3) . .
O42 C276 N68 125(2) . .
O42 C276 N67 122(2) . .
N68 C276 N67 113(2) . .
N72 C277 N71 111.9(17) . .
N72 C277 C277 96.7(10) . 4
N71 C277 C277 96.5(10) . 4
C174 C278 C174 131(4) 4 .
C326 C279 C326 35(8) 4_655 .
C326 C279 C188 102(6) 4_655 .
C326 C279 C188 102(6) . .
N54 C280 C109 119(3) . .
N54 C280 C54 112(3) . .
C109 C280 C54 122(2) . .
N55 C282 N57 111(2) . .
N55 C282 C54 97(2) . .
N57 C282 C54 102(2) . .
C345 C286 C293 115(3) . .
C127 C287 C127 131(4) . 4_755
C127 C287 C171 114.4(19) . .
C127 C287 C171 114.4(19) 4_755 .
C140 N73 C122 120(2) . .
C140 N73 C175 126(2) . .
C122 N73 C175 111(2) . .
N1 C290 N62 109(2) . .
C55 C291 C137 126(3) . .
C55 C291 C291 29.1(19) . 4_655
C137 C291 C291 98.1(15) . 4_655
C310 C292 C322 124(2) . .
C310 C292 C312 153(3) . .
C322 C292 C312 81.9(16) . .
C308 C293 C322 99(2) . .
C308 C293 C286 124(2) . .
C322 C293 C286 130(2) . .
C150 C297 C329 114(2) . .
C99 C299 C99 12.4(15) . 4
C99 C299 C191 114(4) . .
C99 C299 C191 102(3) 4 .
O39 C300 N1 132(3) . .
O39 C300 N12 119(3) . .
N1 C300 N12 109(2) . .
O7 C302 O7 24(3) . 4_655
O7 C302 C119 23(3) . .
O7 C302 C119 23(3) 4_655 .
O7 C302 C151 165(3) . .
O7 C302 C151 165(3) 4_655 .
C119 C302 C151 152(5) . .
O7 C302 C251 37(2) . .
O7 C302 C251 37(2) 4_655 .
C119 C302 C251 55(4) . .
C151 C302 C251 153(4) . .
C382 C304 C245 51(3) . .
C293 C308 C253 123(3) . .
C293 C308 C120 134(3) . .
C253 C308 C120 103(2) . .
C293 C308 C130 82(2) . .
C253 C308 C130 154(2) . .
C120 C308 C130 51.7(15) . .
C292 C310 C162 121(3) . .
C249 C311 C352 80(6) . .
C386 C312 C94 124(3) . .
C386 C312 C292 149(3) . .
C94 C312 C292 87.1(16) . .
C386 C312 C130 68(2) . .
C94 C312 C130 168(2) . .
C292 C312 C130 81.1(17) . .
C86 C313 N56 111(3) . .
C86 C313 C345 95(3) . .
N56 C313 C345 107(2) . .
C85 C314 N47 103.6(17) . .
C85 C314 N51 100.5(16) . .
N47 C314 N51 106.1(17) . .
C102 C315 N62 108(3) . .
C102 C315 N15 115(3) . .
N62 C315 N15 111(3) . .
C367 C316 C367 149(10) 4 .
C367 C316 C131 99(6) 4 .
C367 C316 C131 99(6) . .
C210 C317 C134 122(5) . .
C210 C317 C134 105(4) . 4_655
C134 C317 C134 24.7(14) . 4_655
C264 C320 C320 166(4) . 4_655
C130 C322 C293 103(3) . .
C130 C322 C292 105(2) . .
C293 C322 C292 107(2) . .
O37 C324 N61 125(4) . .
O37 C324 N9 137(4) . .
N61 C324 N9 96(3) . .
C326 C326 C279 72(4) 4_655 .
C349 C328 C159 46(2) . .
C349 C328 C328 38(2) . 4_655
C159 C328 C328 82(3) . 4_655
C349 C328 C105 45(4) . .
C159 C328 C105 67(5) . .
C328 C328 C105 62(3) 4_655 .
C349 C328 C159 13(3) . 4_655
C159 C328 C159 36(4) . 4_655
C328 C328 C159 45.7(18) 4_655 4_655
C105 C328 C159 56(4) . 4_655
C329 C329 C297 102.4(12) 4_655 .
C147 C331 C143 132(10) . 4_655
C147 C331 C143 132(10) . .
C143 C331 C143 58(10) 4_655 .
N72 C333 N72 118(3) 4 .
N72 C333 O2 134(2) 4 .
N72 C333 O2 107.5(15) . .
N72 C333 O2 107.5(15) 4 4
N72 C333 O2 134(2) . 4
O2 C333 O2 26.6(17) . 4
N12 C335 N7 113(2) . .
C204 C340 C340 135(4) . 4_755
C70 C341 C70 160(6) 4 .
C70 C341 N48 61(2) 4 4
C70 C341 N48 139(4) . 4
C70 C341 N48 139(4) 4 .
C70 C341 N48 61(2) . .
N48 C341 N48 78(2) 4 .
C70 C341 N25 121(3) 4 .
C70 C341 N25 50(2) . .
N48 C341 N25 135(3) 4 .
N48 C341 N25 88.2(12) . .
C70 C341 N25 50(2) 4 4
C70 C341 N25 121(3) . 4
N48 C341 N25 88.2(12) 4 4
N48 C341 N25 135(3) . 4
N25 C341 N25 72.2(17) . 4
C86 C342 N59 91(2) . .
C343 C343 C220 157(3) 4 .
C169 C344 C172 149(10) . 4_655
C169 C344 C172 149(10) . .
C172 C344 C172 24(5) 4_655 .
C286 C345 C162 125(3) . .
C286 C345 C313 129(3) . .
C162 C345 C313 80(2) . .
C346 C346 N8 91.1(17) 4 .
C346 C346 N8 58.4(14) 4 4
N8 C346 N8 32.7(16) . 4
N46 C347 N13 105(2) . .
C328 C349 C328 104(5) . 4_655
C328 C349 C159 89(3) . .
C328 C349 C159 153(5) 4_655 .
C328 C349 C159 153(5) . 4_655
C328 C349 C159 89(3) 4_655 4_655
C159 C349 C159 70(7) . 4_655
C328 C349 C105 99(5) . .
C328 C349 C105 99(5) 4_655 .
C159 C349 C105 101(7) . .
C159 C349 C105 101(7) 4_655 .
C350 C350 C185 164.5(15) 4 .
C350 C350 C75 85.9(8) 4 .
C185 C350 C75 88.3(18) . .
C350 C350 C357 70.8(7) 4 .
C185 C350 C357 111.3(18) . .
C75 C350 C357 154.3(15) . .
C350 C350 C238 113.3(15) 4 .
C185 C350 C238 73(2) . .
C75 C350 C238 160.6(19) . .
C357 C350 C238 43.3(15) . .
C350 C350 C75 57.7(7) 4 4
C185 C350 C75 115.6(18) . 4
C75 C350 C75 28.2(10) . 4
C357 C350 C75 127.4(12) . 4
C238 C350 C75 170.7(18) . 4
C171 C353 C353 40(4) . 4_755
C356 C356 C195 163(3) 4 .
C356 C356 C195 11.1(19) 4 4
C195 C356 C195 152(5) . 4
C238 C357 C238 158(5) 4 .
C238 C357 C350 109(3) 4 .
C238 C357 C350 72(3) . .
C238 C357 C350 72(3) 4 4
C238 C357 C350 109(3) . 4
C350 C357 C350 38.4(14) . 4
C238 C357 C158 45(2) 4 4
C238 C357 C158 114(3) . 4
C350 C357 C158 119(2) . 4
C350 C357 C158 96.6(15) 4 4
C238 C357 C158 114(3) 4 .
C238 C357 C158 45(2) . .
C350 C357 C158 96.6(15) . .
C350 C357 C158 119(2) 4 .
C158 C357 C158 70(2) 4 .
C84 C358 C207 133(9) . .
C84 C358 C367 81(5) . .
C207 C358 C367 73(6) . .
N11 C359 C222 102(3) . .
N11 C359 C113 99(3) . .
C222 C359 C113 154(3) . .
C67 C360 C67 28(3) . 4
C132 C361 C361 84(4) . 4
C132 C361 C132 35(4) . 4
C361 C361 C132 49(2) 4 4
C132 C361 C262 163(5) . .
C361 C361 C262 90.8(18) 4 .
C132 C361 C262 137(3) 4 .
C132 C361 C369 140(5) . .
C361 C361 C369 126.4(19) 4 .
C132 C361 C369 157(4) 4 .
C262 C361 C369 37.5(18) . .
C132 C361 C262 138(5) . 4
C361 C361 C262 57.1(16) 4 4
C132 C361 C262 105(3) 4 4
C262 C361 C262 33.7(17) . 4
C369 C361 C262 70(2) . 4
C236 C362 C256 91(3) . .
N59 C364 N49 86(2) . .
N59 C364 C82 82(2) . .
N49 C364 C82 87.7(15) . .
C226 C366 C129 83(4) . .
C316 C367 C358 100(7) . .
C262 C369 C361 57(3) . .
C65 C372 C81 125(3) . .
O40 C373 N66 126(3) . .
O40 C373 N65 123(3) . .
N66 C373 N65 110(3) . .
N8 C374 N8 42(2) . 4
N8 C374 C190 140(4) . .
N8 C374 C190 140(4) 4 .
C69 C378 C174 72(3) . .
C67 C381 C67 10(4) . 4
C160 C382 C304 115(3) . .
C160 C382 C304 115(3) . 4_655
C304 C382 C304 123(6) . 4_655
C160 C382 C245 129(4) . .
C304 C382 C245 69(3) . .
C304 C382 C245 97(4) 4_655 .
C160 C382 C245 129(4) . 4_655
C304 C382 C245 97(4) . 4_655
C304 C382 C245 69(3) 4_655 4_655
C245 C382 C245 32(3) . 4_655
C234 C386 C312 133(3) . .
C234 C386 C130 152(3) . .
C312 C386 C130 75(2) . .
O1 O1 C97 76.5(14) 4 .
O2 O2 C333 76.7(9) 4 .
O4 O4 C5 74.3(7) 4 .
O7 O7 C119 72(3) 4_655 .
O7 O7 C302 77.8(14) 4_655 .
C119 O7 C302 123(7) . .
O7 O7 C251 78.3(12) 4_655 .
C119 O7 C251 112(7) . .
C302 O7 C251 109(4) . .
O7 O7 C202 81.9(10) 4_655 .
C119 O7 C202 66(7) . .
C302 O7 C202 153(4) . .
C251 O7 C202 50(3) . .
O12 O8 N22 121.7(9) . 4
O12 O8 N22 121.7(9) . .
N22 O8 N22 116.5(19) 4 .
O13 O13 C8 80.8(9) 4 .
O19 O19 C4 78.3(7) 4 .
C300 N1 C290 121(2) . .
C300 N1 C257 109(2) . .
C290 N1 C257 124(2) . .
C154 N2 C257 124(3) . .
C154 N2 N11 138(2) . .
C257 N2 N11 93(2) . .
C51 N3 C5 120.2(14) . .
C51 N3 C29 126.5(13) . .
C5 N3 C29 112.4(12) . .
C66 N4 C23 121.4(13) . .
C66 N4 C29 112.8(13) . .
C23 N4 C29 120.1(13) . .
C108 N5 C126 118.9(18) . .
C108 N5 C23 119.4(17) . .
C126 N5 C23 119.0(16) . .
C30 N6 C126 117.4(17) . .
C30 N6 C51 117.7(14) . .
C126 N6 C51 123.4(16) . .
C30 N7 C111 112.2(18) . .
C30 N7 C335 121.4(17) . .
C111 N7 C335 120.1(18) . .
N8 N8 C374 69.0(11) 4 .
N8 N8 C346 88.9(17) 4 .
C374 N8 C346 122(3) . .
N8 N8 C346 58.4(14) 4 4
C374 N8 C346 106(2) . 4
C346 N8 C346 31(3) . 4
C175 N9 C324 127(3) . .
C175 N9 C232 125(3) . .
C324 N9 C232 101(3) . .
C72 N10 C72 128(3) 4_755 .
C72 N10 C138 116.2(14) 4_755 .
C72 N10 C138 116.2(14) . .
C359 N11 C384 139(3) . .
C359 N11 N2 125(2) . .
C384 N11 N2 96.1(19) . .
C359 N11 C222 41.8(19) . .
C384 N11 C222 97.0(19) . .
N2 N11 C222 164(2) . .
C359 N11 C113 46.1(19) . .
C384 N11 C113 170(2) . .
N2 N11 C113 78.5(14) . .
C222 N11 C113 87.0(18) . .
C335 N12 C113 124(2) . .
C335 N12 C300 118(2) . .
C113 N12 C300 109(2) . .
C122 N13 C214 113(2) . .
C122 N13 C347 130(2) . .
C214 N13 C347 114(2) . .
C92 N14 C215 123(2) . .
C92 N14 C102 108(2) . .
C215 N14 C102 127(2) . .
C92 N15 C154 124(2) . .
C92 N15 C315 105(3) . .
C154 N15 C315 130(2) . .
C4 N16 C21 126.5(13) . .
C4 N16 C10 108.4(12) . .
C21 N16 C10 122.2(12) . .
C8 N17 C14 126.3(13) . .
C8 N17 C25 105.0(11) . .
C14 N17 C25 123.3(12) . .
C3 N18 C20 119.6(13) . .
C3 N18 C10 113.7(13) . .
C20 N18 C10 120.6(13) . .
C6 N19 C26 120.4(12) . .
C6 N19 C27 115.0(12) . .
C26 N19 C27 123.0(12) . .
C33 N20 C7 110.3(13) . .
C33 N20 C21 123.5(13) . .
C7 N20 C21 124.4(12) . .
C1 N21 C48 111.8(12) . .
C1 N21 C13 121.4(13) . .
C48 N21 C13 124.0(13) . .
O8 N22 C13 129.2(13) . .
O8 N22 C25 106.4(12) . .
C13 N22 C25 120.7(11) . .
C31 N23 C17 123.4(15) . .
C31 N23 C107 124.6(15) . .
C17 N23 C107 111.0(14) . .
C82 N24 C63 120.5(15) . .
C82 N24 C100 112.1(18) . .
C63 N24 C100 123.4(19) . .
C32 N25 C70 117.2(15) . .
C32 N25 C43 123.1(14) . .
C70 N25 C43 115.2(13) . .
C32 N25 C341 87.3(13) . .
C70 N25 C341 31.1(11) . .
C43 N25 C341 146.1(15) . .
C48 N26 C14 127.7(12) . .
C48 N26 C9 109.4(12) . .
C14 N26 C9 118.7(12) . .
C41 N27 C82 117.0(15) . .
C41 N27 C26 121.1(14) . .
C82 N27 C26 120.6(13) . .
C2 N28 C112 127.4(15) . .
C2 N28 C61 109.5(13) . .
C112 N28 C61 118.4(13) . .
C95 N29 C47 125.0(17) . .
C95 N29 C39 115.7(18) . .
C47 N29 C39 112.9(16) . .
C274 N30 C16 109.0(14) . .
C274 N30 C40 122.5(15) . .
C16 N30 C40 123.7(13) . .
C7 N31 C40 121.9(13) . .
C7 N31 C28 109.4(12) . .
C40 N31 C28 120.4(13) . .
C35 N32 C20 119.3(13) . .
C35 N32 C33 112.8(13) . .
C20 N32 C33 124.3(13) . .
C35 N33 C62 123.1(14) . .
C35 N33 C28 110.5(13) . .
C62 N33 C28 120.0(13) . .
C39 N34 C62 122.7(16) . .
C39 N34 C16 115.2(15) . .
C62 N34 C16 121.3(14) . .
C12 N35 C31 125.0(14) . .
C12 N35 C61 110.4(14) . .
C31 N35 C61 122.6(13) . .
C104 N36 C107 110.1(16) . .
C104 N36 C112 124.2(17) . .
C107 N36 C112 118.9(15) . .
C19 N37 C168 127.0(18) . .
C19 N37 C46 109.4(17) . .
C168 N37 C46 119.2(15) . .
C128 N38 C15 128.6(16) . .
C128 N38 C42 109.0(15) . .
C15 N38 C42 117.9(14) . .
C271 N39 C63 118(2) . .
C271 N39 C27 115.8(18) . .
C63 N39 C27 120.2(14) . .
C271 N39 C271 11.4(17) . 4
C63 N39 C271 129.1(16) . 4
C27 N39 C271 104.6(16) . 4
C11 N40 C85 112.2(16) . .
C11 N40 C43 121.9(15) . .
C85 N40 C43 124.1(16) . .
C97 N41 C96 119(2) . .
C97 N41 C37 118(2) . .
C96 N41 C37 116.3(19) . .
C9 N42 C44 117.1(15) . .
C9 N42 C74 123.3(15) . .
C44 N42 C74 117.3(13) . .
C128 N43 C58 125.2(16) . .
C128 N43 C46 109.7(16) . .
C58 N43 C46 119.5(14) . .
C1 N44 C44 113.8(15) . .
C1 N44 C15 121.1(15) . .
C44 N44 C15 120.7(14) . .
C114 N45 C85 110.9(17) . .
C114 N45 C103 119.1(17) . .
C85 N45 C103 126.7(17) . .
C17 N46 C347 121(2) . .
C17 N46 C117 111.1(19) . .
C347 N46 C117 107(2) . .
C114 N47 C168 125(2) . .
C114 N47 C314 106.5(19) . .
C168 N47 C314 121.2(18) . .
C24 N48 C103 126.7(17) . .
C24 N48 C70 117.9(17) . .
C103 N48 C70 112.1(15) . .
C24 N48 C341 84.6(17) . .
C103 N48 C341 144.0(17) . .
C70 N48 C341 33.4(11) . .
C41 N49 C53 118.7(19) . .
C41 N49 C364 113.1(16) . .
C53 N49 C364 108.8(17) . .
C274 N50 C73 123.7(17) . .
C274 N50 C47 109.3(14) . .
C73 N50 C47 122.0(15) . .
C11 N51 C58 125.9(16) . .
C11 N51 C314 107.1(16) . .
C58 N51 C314 115.1(15) . .
C42 N52 C19 108.8(17) . .
C42 N52 C74 124.4(15) . .
C19 N52 C74 120.5(16) . .
C54 N53 C37 128(2) . .
C54 N53 C272 112(2) . .
C37 N53 C272 117(2) . .
O34 N54 C280 123(3) . .
O34 N54 N57 135(3) . .
C280 N54 N57 99(2) . .
C272 N55 C282 120(2) . .
C272 N55 C73 112(2) . .
C282 N55 C73 112.4(18) . .
C275 N56 C53 111(3) . .
C275 N56 C313 117(3) . .
C53 N56 C313 117(3) . .
C282 N57 N54 120(2) . .
C282 N57 C95 125(2) . .
N54 N57 C95 113(2) . .
C18 N58 C109 127(3) . .
C18 N58 C96 107(2) . .
C109 N58 C96 120(2) . .
C100 N59 C364 136(4) . .
C100 N59 C342 108(3) . .
C364 N59 C342 95(2) . .
C104 N60 C206 128(2) . .
C104 N60 C117 114(2) . .
C206 N60 C117 113(2) . .
C324 N61 C206 122(3) . .
C324 N61 C214 119(3) . .
C206 N61 C214 116(2) . .
C315 N62 C125 105(2) . .
C315 N62 C290 126(2) . .
C125 N62 C290 125(2) . .
C125 N63 C102 110(2) . .
C125 N63 C235 131(2) . .
C102 N63 C235 119(2) . .
C111 N64 C108 113(3) . .
C111 N64 C222 132(3) . .
C108 N64 C222 115(3) . .

loop_
_geom_bond_atom_site_label_1
_geom_bond_atom_site_label_2
_geom_bond_distance
_geom_bond_site_symmetry_2
C1 O14 1.224(18) .
C1 N44 1.35(2) .
C1 N21 1.39(2) .
C2 O26 1.22(3) .
C2 N28 1.320(17) 4
C2 N28 1.320(17) .
C3 O15 1.14(2) .
C3 N18 1.393(18) .
C3 N18 1.393(18) 4
C4 N16 1.334(16) 4
C4 N16 1.334(16) .
C4 O19 1.37(2) .
C4 O19 1.37(2) 4
C5 O4 1.28(2) 4
C5 O4 1.28(2) .
C5 N3 1.396(18) .
C5 N3 1.396(18) 4
C6 O17 1.16(2) .
C6 N19 1.373(16) 4
C6 N19 1.373(16) .
C7 O23 1.255(17) .
C7 N31 1.295(18) .
C7 N20 1.377(17) .
C8 N17 1.321(15) .
C8 N17 1.321(15) 4
C8 O13 1.34(2) 4
C8 O13 1.34(2) .
C9 N42 1.22(2) .
C9 O28 1.26(2) .
C9 N26 1.45(2) .
C10 N18 1.45(2) .
C10 N16 1.51(2) .
C10 C10 1.59(3) 4
C11 O27 1.24(2) .
C11 N51 1.30(2) .
C11 N40 1.33(2) .
C12 N35 1.253(16) 4
C12 N35 1.253(16) .
C12 O20 1.32(3) .
C13 N21 1.44(2) .
C13 N22 1.46(2) .
C14 N17 1.411(19) .
C14 N26 1.443(19) .
C15 N38 1.47(2) .
C15 N44 1.46(2) .
C16 N30 1.46(2) .
C16 C47 1.50(2) .
C16 N34 1.49(2) .
C17 O21 1.19(2) .
C17 N46 1.30(2) .
C17 N23 1.40(2) .
C18 N58 1.24(2) 4
C18 N58 1.24(2) .
C18 O38 1.33(4) .
C19 N37 1.23(3) .
C19 O31 1.27(2) .
C19 N52 1.42(3) .
C20 N18 1.462(19) .
C20 N32 1.49(2) .
C21 N16 1.376(19) .
C21 N20 1.50(2) .
C22 C60 1.28(4) .
C23 N4 1.44(2) .
C23 N5 1.55(2) .
C24 O32 1.26(3) .
C24 N48 1.28(2) 4
C24 N48 1.28(2) .
C25 C25 1.45(3) 4
C25 N17 1.518(18) .
C25 N22 1.541(18) .
C26 N19 1.406(17) .
C26 N27 1.504(19) .
C27 N19 1.44(2) .
C27 N39 1.51(2) .
C27 C27 1.61(3) 4
C28 N33 1.51(2) .
C28 N31 1.52(2) .
C28 C33 1.54(2) .
C29 N4 1.44(2) .
C29 N3 1.459(19) .
C29 C29 1.56(3) 4
C30 O18 1.182(19) .
C30 N6 1.38(2) .
C30 N7 1.39(3) .
C31 N23 1.42(2) .
C31 N35 1.44(2) .
C32 N25 1.275(17) 4
C32 N25 1.275(17) .
C32 O25 1.33(3) .
C33 N20 1.38(2) .
C33 N32 1.50(2) .
C34 O5 1.26(2) .
C34 N71 1.326(19) .
C34 N71 1.326(19) 4
C35 O22 1.142(18) .
C35 N33 1.39(2) .
C35 N32 1.42(2) .
N69 C76 1.27(2) .
N69 C198 1.54(3) .
N69 C248 1.51(3) .
C37 N53 1.43(3) .
C37 N41 1.47(3) .
C38 C78 1.28(3) .
C38 C78 1.28(3) 4_755
C38 C138 1.57(4) .
C39 O24 1.15(2) .
C39 N34 1.33(3) .
C39 N29 1.44(3) .
C40 N31 1.44(2) .
C40 N30 1.47(2) .
C41 O16 1.21(2) .
C41 N27 1.36(2) .
C41 N49 1.37(2) .
C42 N52 1.41(2) .
C42 N38 1.51(2) .
C42 C46 1.51(2) .
C43 N25 1.49(2) .
C43 N40 1.51(2) .
C44 N44 1.40(2) .
C44 N42 1.48(2) .
C44 C48 1.58(2) .
C45 C197 0.80(6) .
C45 C273 1.33(3) .
C45 C273 1.33(3) 4_655
C46 N43 1.51(2) .
C46 N37 1.54(2) .
C47 N29 1.38(2) .
C47 N50 1.52(2) .
C48 N21 1.409(19) .
C48 N26 1.414(18) .
N65 C101 1.45(3) .
N65 C223 1.44(3) .
N65 C373 1.55(3) .
N67 C248 1.39(3) .
N67 C101 1.45(3) .
N67 C276 1.38(3) .
C51 N3 1.34(2) .
C51 N6 1.54(2) .
N71 C235 1.41(3) .
N71 C277 1.52(3) .
C53 N56 1.44(4) .
C53 N49 1.56(3) .
C54 N53 1.34(3) .
C54 C282 1.57(3) .
C54 C280 1.57(4) .
C55 C291 1.09(3) .
C55 C291 1.09(3) 4_655
C55 C81 1.50(4) .
O43 C77 1.25(3) .
N72 C333 1.28(2) .
N72 C215 1.31(3) .
N72 C277 1.48(3) .
C58 N43 1.42(2) .
C58 N51 1.51(2) .
N70 C77 1.33(2) .
N70 C223 1.39(3) .
N70 C198 1.43(3) .
C60 C158 1.30(3) 4
C60 C158 1.30(3) .
C61 C61 1.41(3) 4
C61 N35 1.48(2) .
C61 N28 1.50(2) .
C62 N33 1.42(2) .
C62 N34 1.44(2) .
C63 N39 1.40(2) .
C63 N24 1.44(2) .
C64 C64 1.11(4) 4_655
C64 C141 1.31(5) .
C65 C372 1.28(4) .
C65 C281 1.78(5) .
C66 O6 1.22(2) .
C66 N4 1.329(17) 4
C66 N4 1.329(17) .
C67 C381 0.71(6) .
C67 C67 0.86(7) 4
C67 C381 1.55(7) 4
C67 C360 1.76(9) .
O44 C76 1.27(3) .
C69 C69 1.03(3) 4
C69 C378 1.60(6) .
C69 C131 1.57(6) .
C70 C341 0.943(17) .
C70 N25 1.39(2) .
C70 N48 1.50(2) .
C70 C70 1.86(3) 4
C71 C71 0.46(5) 4
C71 C271 1.16(3) .
C71 C271 1.26(3) 4
C72 N10 1.29(2) .
C72 C127 1.50(3) .
C73 N50 1.50(2) .
C73 N55 1.67(3) .
C74 N42 1.51(2) .
C74 N52 1.52(3) .
C75 C75 0.93(3) 4
C75 C350 1.67(3) .
C75 C350 1.97(3) 4
C76 N69 1.27(2) 4
C77 N70 1.33(2) 4
C78 C129 1.83(4) .
C80 C129 0.90(4) .
C80 C129 0.90(4) 4_755
C80 C166 2.06(8) .
C81 C372 1.24(3) .
C81 C372 1.24(3) 4_655
C82 N27 1.44(2) .
C82 N24 1.46(2) .
C82 C364 1.79(3) .
C83 C289 1.06(6) .
C84 C84 0.94(4) 4
C84 C358 1.01(7) .
C84 C207 2.18(12) .
C85 N45 1.39(2) .
C85 N40 1.46(2) .
C85 C314 1.46(3) .
C86 C313 1.28(5) .
C86 C342 1.69(5) .
C87 C99 1.46(4) 4
C87 C99 1.46(4) .
O39 C300 1.24(3) .
C89 C89 0.75(10) 4
C89 C116 1.04(4) .
C89 C116 1.75(7) 4
C91 C91 0.64(5) 4_655
C92 O10 1.20(3) .
C92 N14 1.38(3) .
C92 N15 1.41(4) .
C94 C312 1.63(3) .
C95 N29 1.38(3) .
C95 N57 1.57(3) .
C96 N41 1.44(3) .
C96 C96 1.61(4) 4
C96 N58 1.56(3) .
C97 O1 1.19(4) .
C97 O1 1.19(4) 4
C97 N41 1.36(3) 4
C97 N41 1.36(3) .
O40 C373 1.14(3) .
C99 C99 0.57(5) 4
C99 C299 1.11(5) .
C99 C299 1.60(6) 4
C100 N59 1.25(5) .
C100 O36 1.36(4) .
C100 N24 1.54(3) .
C101 C123 1.57(4) .
C102 C315 1.40(4) .
C102 N63 1.45(3) .
C102 N14 1.62(4) .
C103 N48 1.45(2) .
C103 N45 1.47(2) .
C104 N60 1.20(3) .
C104 O35 1.32(3) .
C104 N36 1.38(3) .
C105 C349 1.23(14) .
C105 C328 1.72(14) 4_655
C105 C328 1.72(14) .
C105 C159 1.75(14) .
C105 C159 1.75(14) 4_655
N66 C373 1.33(3) .
N66 C140 1.44(3) .
N66 C123 1.56(4) .
C107 N36 1.42(2) .
C107 N23 1.51(2) .
C107 C117 1.59(3) .
C108 O11 1.19(3) .
C108 N5 1.26(3) .
C108 N64 1.51(3) .
C109 N58 1.30(3) .
C109 C280 1.49(4) .
N68 C276 1.38(3) .
N68 C232 1.49(4) .
N68 C123 1.57(4) .
C111 N64 1.28(4) .
C111 N7 1.53(3) .
C111 C126 1.58(4) .
C112 N28 1.43(2) .
C112 N36 1.50(3) .
C113 C359 1.38(3) .
C113 N12 1.39(3) .
C113 C257 1.45(4) .
C113 N11 1.89(3) .
C114 N45 1.35(3) .
C114 O33 1.31(3) .
C114 N47 1.38(3) .
O41 C122 1.21(2) .
C116 C212 1.51(5) .
C116 C89 1.75(7) 4
C117 N60 1.55(3) .
C117 N46 1.61(3) .
C118 C118 1.13(10) 4_655
C118 C155 1.21(6) .
C119 O7 0.85(10) 4_655
C119 O7 0.85(10) .
C119 C202 1.67(12) .
C119 C302 1.81(12) .
C119 C251 1.76(10) .
C120 C130 1.63(4) .
C120 C185 1.71(4) .
C120 C308 1.70(4) .
C122 N13 1.32(3) .
C122 N73 1.43(3) .
C124 C146 1.68(6) .
C124 C146 1.68(6) 4_755
C125 N63 1.23(3) .
C125 O9 1.23(3) .
C125 N62 1.42(3) .
C126 N6 1.40(3) .
C126 N5 1.44(3) .
C127 C287 1.32(3) .
C128 N43 1.23(2) .
C128 O29 1.27(2) .
C128 N38 1.35(2) .
C129 C366 1.60(6) .
C129 C129 1.71(7) 4_755
C130 C322 1.33(4) .
C130 C386 1.77(4) .
C130 C312 1.85(4) .
C130 C308 1.99(5) .
C131 C69 1.57(6) 4
C131 C316 1.85(7) .
C132 C132 0.79(7) 4
C132 C361 1.05(5) .
C132 C361 1.38(5) 4
C133 C237 2.08(14) .
C133 C133 1.23(5) 4
C133 C371 1.34(4) .
C134 C134 1.06(4) 4_655
C134 C317 1.15(4) .
C134 C182 1.67(5) .
C134 C317 1.99(5) 4_655
C134 C210 1.99(4) .
C136 C136 0.85(7) 4
C136 C219 1.90(5) .
C137 C337 1.30(5) .
C137 C291 1.67(4) .
C137 C164 1.95(5) .
C138 N10 1.58(4) .
C139 C275 1.21(4) .
C140 N73 1.45(3) .
C141 C303 2.11(6) .
O42 C276 1.31(3) .
C143 C143 1.06(5) 4_655
C143 C331 1.1(2) .
C143 C351 2.29(10) .
C144 C285 2.1(3) .
C144 C336 1.4(2) .
C145 C376 1.8(3) .
C146 C217 0.98(8) .
C146 C146 1.22(8) 4_755
C147 C354 0.75(5) .
C147 C331 1.9(3) .
C149 C149 0.90(9) 4
C150 C297 1.28(3) .
C150 C297 1.28(3) 4_655
C150 C189 1.54(5) .
C151 C302 1.83(9) .
C153 C218 1.90(7) .
C153 C218 1.90(7) 4_655
C154 N2 1.18(3) .
C154 N15 1.48(3) .
C155 C118 1.21(6) 4_655
C156 C172 0.95(9) .
C156 C172 0.95(9) 4_655
C157 C228 1.17(3) .
C157 C228 1.17(3) 4
C157 C270 1.66(5) .
C158 C234 1.30(3) .
C158 C238 1.37(5) .
C158 C357 1.94(4) .
C159 C349 1.04(6) .
C159 C159 1.18(12) 4_655
C159 C328 1.44(7) .
C159 C328 1.99(7) 4_655
C160 C382 1.19(6) .
C161 C170 0.54(12) .
C162 C310 1.40(4) .
C162 C275 1.48(5) .
C162 C345 1.74(4) .
C164 C164 0.93(7) 4_655
C165 C379 1.54(9) .
C166 C226 1.14(6) .
C166 C226 1.14(6) 4_755
C167 C266 2.0(2) .
C168 N47 1.45(3) .
C168 N37 1.49(3) .
C169 C344 1.3(3) .
C169 C243 1.97(6) .
C169 C243 1.97(6) 4_655
C171 C353 0.95(4) 4_755
C171 C353 0.95(4) .
C171 C287 1.46(5) .
C172 C172 0.66(11) 4_655
C172 C344 1.6(2) .
C173 C173 0.79(5) 4_655
C174 C278 1.29(3) .
C174 C378 1.99(7) .
C175 N9 1.21(3) .
C175 N73 1.55(3) .
C175 C214 1.68(4) .
C177 C309 1.13(3) .
C179 C187 1.40(9) .
C182 C182 1.38(7) 4_655
C183 C242 1.39(6) 4_655
C183 C242 1.39(6) .
C185 C350 1.38(3) .
C185 C238 1.96(6) .
C186 C259 1.07(16) .
C186 C259 1.07(17) 4_655
C188 C279 1.83(11) .
C189 C210 1.28(4) .
C189 C210 1.28(4) 4_655
C190 C374 1.38(8) .
C191 C191 1.47(6) 4
C191 C299 1.88(7) .
C192 C334 1.25(8) .
C193 C307 1.22(5) .
C193 C307 1.22(5) 4_655
C194 C261 0.94(8) .
C195 C356 1.20(6) .
C195 C356 1.79(9) 4
C195 C256 1.91(6) .
C196 C256 1.08(3) 4
C196 C256 1.08(3) .
C197 C273 1.92(6) .
C197 C273 1.92(6) 4_655
C198 C198 1.49(4) 4
C199 C377 1.83(10) .
C201 C203 1.66(10) .
C202 C251 1.39(12) .
C202 O7 1.82(12) 4_655
C202 O7 1.82(12) .
C204 C340 1.11(6) .
C204 C217 1.98(8) .
C205 C231 1.62(17) .
C206 N60 1.44(3) .
C206 N61 1.55(4) .
C207 C358 1.36(12) .
C208 C208 2.3(3) 4
C210 C317 1.12(5) .
C212 C270 1.33(5) .
C213 C318 2.03(9) .
C214 N13 1.51(3) .
C214 N61 1.61(3) .
C215 N14 1.48(4) .
C216 C216 1.81(7) 4
C217 C146 0.98(8) 4_755
C217 C204 1.98(8) 4_755
C218 C218 1.53(6) 4_655
C219 C219 1.00(5) 4
C219 C321 1.70(5) .
C220 C343 1.33(5) .
C222 C359 1.23(4) .
C222 N64 1.55(5) .
C222 N11 1.81(5) .
C224 C249 1.0(2) .
C226 C366 1.53(7) .
C228 C228 1.91(6) 4
C232 N9 1.60(4) .
C234 C386 1.25(3) .
C234 C238 2.04(6) .
C235 N63 1.49(3) .
C236 C362 1.18(4) .
C236 C236 1.58(6) 4
C237 C133 2.08(14) 4
C238 C357 1.35(5) .
C238 C350 1.86(5) .
C241 C254 0.85(12) .
C242 C242 1.24(8) 4_655
C245 C245 0.86(8) 4_655
C245 C382 1.56(5) .
C245 C304 1.88(9) .
C247 C284 1.30(7) .
C249 C311 1.46(11) .
C251 O7 1.26(3) .
C251 O7 1.26(3) 4_655
C251 C302 2.01(8) .
C252 C252 1.90(8) 4
C253 C308 1.37(4) .
C256 C362 1.96(5) .
C257 N2 1.42(4) .
C257 N1 1.52(3) .
C258 C258 1.40(8) 4_655
C259 C259 0.9(4) 4_655
C260 C323 2.40(13) .
C262 C262 1.06(4) 4
C262 C369 1.16(4) .
C262 C361 1.60(6) .
C262 C361 1.91(5) 4
C263 C338 1.94(10) .
C264 C320 1.66(11) .
C266 C167 2.0(2) 4_655
C270 C212 1.33(5) 4
C271 C271 0.49(7) 4
C271 N39 1.18(3) .
C271 C71 1.26(3) 4
C271 N39 1.59(4) 4
C272 O30 1.14(3) .
C272 N55 1.33(3) .
C272 N53 1.50(3) .
C273 C273 1.85(6) 4_655
C274 O3 1.23(2) .
C274 N50 1.33(2) .
C274 N30 1.41(2) .
C275 N56 1.40(5) .
C277 C277 1.85(4) 4
C278 C174 1.29(3) 4
C279 C326 1.45(9) 4_655
C279 C326 1.45(9) .
C280 N54 1.45(4) .
C282 N55 1.40(3) .
C282 N57 1.41(3) .
C286 C345 1.18(3) .
C286 C293 1.69(4) .
C287 C127 1.32(3) 4_755
C290 N1 1.36(3) .
C290 N62 1.52(3) .
C291 C291 1.90(5) 4_655
C292 C310 1.23(3) .
C292 C322 1.66(4) .
C292 C312 1.82(3) .
C293 C308 1.24(3) .
C293 C322 1.49(4) .
C294 C298 1.97(8) .
C295 C370 1.86(6) .
C297 C329 1.96(5) .
C299 C99 1.60(6) 4
C300 N1 1.25(3) .
C300 N12 1.53(3) .
C302 O7 1.21(6) .
C302 O7 1.21(6) 4_655
C304 C382 1.74(9) .
C311 C352 1.80(8) .
C312 C386 1.16(3) .
C313 N56 1.63(4) .
C313 C345 1.71(4) .
C314 N47 1.51(3) .
C314 N51 1.62(3) .
C315 N62 1.40(4) .
C315 N15 1.47(4) .
C316 C367 1.40(12) 4
C316 C367 1.40(12) .
C317 C134 1.99(5) 4_655
C320 C320 1.74(9) 4_655
C324 O37 1.15(4) .
C324 N61 1.39(4) .
C324 N9 1.40(5) .
C325 C325 1.77(15) 4_655
C326 C326 0.9(2) 4_655
C327 C380 1.83(16) .
C328 C349 1.01(3) .
C328 C328 1.60(6) 4_655
C328 C159 1.99(7) 4_655
C329 C329 1.17(6) 4_655
C331 C143 1.1(2) 4_655
C332 C368 1.23(9) .
C333 N72 1.28(2) 4
C333 O2 1.38(4) .
C333 O2 1.38(4) 4
C335 N12 1.33(3) .
C335 N7 1.54(3) .
C340 C340 1.41(9) 4_755
C341 C70 0.943(17) 4
C341 N48 1.71(4) 4
C341 N48 1.71(4) .
C341 N25 1.80(3) .
C341 N25 1.80(3) 4
C342 N59 1.91(5) .
C343 C343 0.96(9) 4
C344 C172 1.6(2) 4_655
C346 C346 0.92(8) 4
C346 N8 1.55(5) .
C346 N8 1.82(5) 4
C347 N46 1.46(4) .
C347 N13 1.60(4) .
C349 C328 1.01(3) 4_655
C349 C159 1.04(6) 4_655
C350 C350 1.17(3) 4
C350 C357 1.78(4) .
C350 C75 1.97(3) 4
C353 C353 1.46(8) 4_755
C356 C356 0.61(12) 4
C356 C195 1.79(9) 4
C357 C238 1.35(5) 4
C357 C350 1.78(4) 4
C357 C158 1.94(4) 4
C358 C367 2.32(13) .
C359 N11 1.09(3) .
C360 C67 1.76(9) 4
C361 C361 1.02(9) 4
C361 C132 1.38(5) 4
C361 C369 1.90(7) .
C361 C262 1.91(5) 4
C364 N59 1.53(5) .
C364 N49 1.68(3) .
C374 N8 1.37(4) .
C374 N8 1.37(4) 4
C381 C67 1.55(7) 4
C382 C304 1.74(9) 4_655
C382 C245 1.56(5) 4_655
C384 N11 1.42(3) .
O1 O1 0.55(5) 4
O2 O2 0.64(4) 4
O4 O4 0.69(3) 4
O7 O7 0.51(5) 4_655
O8 O12 1.30(2) .
O8 N22 1.321(15) 4
O8 N22 1.321(15) .
O13 O13 0.43(4) 4
O19 O19 0.55(3) 4
O34 N54 1.14(3) .
N2 N11 1.69(3) .
N8 N8 0.98(4) 4
N8 C346 1.82(5) 4
N10 C72 1.29(2) 4_755
N39 C271 1.59(4) 4
N54 N57 1.50(3) .
